data_4083745
loop_
_publ_author_name
'Podiyanachari, Santhosh Kumar'
'Bender, Georg'
'Daniliuc, Constantin G.'
'Kehr, Gerald'
'Erker, Gerhard'

_publ_section_title
;
 Catalytic Formation of Five-Membered Zirconacycloallenoids and Their
 Reaction with Carbon Dioxide
;
_journal_name_full Organometallics
_journal_page_first 140626102055005
_journal_paper_doi 10.1021/om500399w
_journal_year 2014
_chemical_formula_sum 'C20 H30 Si2 Zr'
_chemical_formula_weight 417.84
_chemical_name_systematic
; 
 ? 
;
_space_group_IT_number 14
_symmetry_cell_setting monoclinic
_symmetry_space_group_name_Hall '-P 2ybc'
_symmetry_space_group_name_H-M 'P 1 21/c 1'
_atom_sites_solution_hydrogens geom
_atom_sites_solution_primary direct
_atom_sites_solution_secondary difmap
_audit_creation_method SHELXL-97
_cell_angle_alpha 90.00
_cell_angle_beta 91.7720(10)
_cell_angle_gamma 90.00
_cell_formula_units_Z 8
_cell_length_a 13.0703(2)
_cell_length_b 22.0943(3)
_cell_length_c 15.1528(2)
_cell_measurement_reflns_used 9917
_cell_measurement_temperature 223(2)
_cell_measurement_theta_max 28.28
_cell_measurement_theta_min 4.08
_cell_volume 4373.72(11)
_computing_cell_refinement 'Collect (Nonius B.V., 1998)'
_computing_data_collection 'Collect (Nonius B.V., 1998)'
_computing_data_reduction 'Denzo-SMN (Otwinowski & Minor, 1997)'
_computing_molecular_graphics 'XP (BrukerAXS, 2000)'
_computing_publication_material 'SHELXL-97 (Sheldrick, 1997)'
_computing_structure_refinement 'SHELXL-97 (Sheldrick, 1997)'
_computing_structure_solution 'SHELXS-97 (Sheldrick, 1990)'
_diffrn_ambient_temperature 223(2)
_diffrn_measured_fraction_theta_full 0.985
_diffrn_measured_fraction_theta_max 0.985
_diffrn_measurement_device_type 'Nonius KappaCCD APEXII'
_diffrn_measurement_method '\w and \f scans'
_diffrn_radiation_monochromator 'Montel mirror'
_diffrn_radiation_source 'rotating anode Nonius FR591'
_diffrn_radiation_type MoK\a
_diffrn_radiation_wavelength 0.71073
_diffrn_reflns_av_R_equivalents 0.046
_diffrn_reflns_av_sigmaI/netI 0.0363
_diffrn_reflns_limit_h_max 16
_diffrn_reflns_limit_h_min -16
_diffrn_reflns_limit_k_max 24
_diffrn_reflns_limit_k_min -27
_diffrn_reflns_limit_l_max 18
_diffrn_reflns_limit_l_min -18
_diffrn_reflns_number 32095
_diffrn_reflns_theta_full 26.37
_diffrn_reflns_theta_max 26.37
_diffrn_reflns_theta_min 4.13
_exptl_absorpt_coefficient_mu 0.611
_exptl_absorpt_correction_T_max 0.9760
_exptl_absorpt_correction_T_min 0.8876
_exptl_absorpt_correction_type multi-scan
_exptl_absorpt_process_details 'Denzo (Otwinowski, Borek, Majewski & Minor, 2003)'
_exptl_crystal_colour yellow
_exptl_crystal_density_diffrn 1.269
_exptl_crystal_density_method 'not measured'
_exptl_crystal_description plate
_exptl_crystal_F_000 1744
_exptl_crystal_size_max 0.20
_exptl_crystal_size_mid 0.13
_exptl_crystal_size_min 0.04
_refine_diff_density_max 0.500
_refine_diff_density_min -0.454
_refine_diff_density_rms 0.064
_refine_ls_extinction_method none
_refine_ls_goodness_of_fit_ref 1.063
_refine_ls_hydrogen_treatment constr
_refine_ls_matrix_type full
_refine_ls_number_parameters 465
_refine_ls_number_reflns 8808
_refine_ls_number_restraints 95
_refine_ls_restrained_S_all 1.100
_refine_ls_R_factor_all 0.0516
_refine_ls_R_factor_gt 0.0425
_refine_ls_shift/su_max 0.001
_refine_ls_shift/su_mean 0.000
_refine_ls_structure_factor_coef Fsqd
_refine_ls_weighting_details 'calc w=1/[\s^2^(Fo^2^)+(0.0269P)^2^+6.4831P] where P=(Fo^2^+2Fc^2^)/3'
_refine_ls_weighting_scheme calc
_refine_ls_wR_factor_gt 0.0949
_refine_ls_wR_factor_ref 0.1006
_reflns_number_gt 7605
_reflns_number_total 8808
_reflns_threshold_expression >2sigma(I)
_cod_data_source_file om500399w_si_002.cif
_cod_data_source_block erk7358
_cod_original_sg_symbol_H-M P21/c
_cod_database_code 4083745

loop_
_symmetry_equiv_pos_as_xyz
'x, y, z'
'-x, y+1/2, -z+1/2'
'-x, -y, -z'
'x, -y-1/2, z-1/2'

loop_
_atom_site_label
_atom_site_type_symbol
_atom_site_fract_x
_atom_site_fract_y
_atom_site_fract_z
_atom_site_U_iso_or_equiv
_atom_site_adp_type
_atom_site_occupancy
_atom_site_symmetry_multiplicity
_atom_site_calc_flag
_atom_site_refinement_flags
_atom_site_disorder_assembly
_atom_site_disorder_group
Zr1A Zr 0.81970(2) 0.242092(14) 0.827955(18) 0.03256(9) Uani 1 1 d . . .
Si2A Si 0.94344(8) 0.38344(4) 0.95145(7) 0.0458(2) Uani 1 1 d . . .
Si1A Si 0.92908(8) 0.07447(4) 0.84055(7) 0.0465(2) Uani 1 1 d . . .
C1A C 0.9299(2) 0.15776(15) 0.8433(2) 0.0417(7) Uani 1 1 d D A .
C4A C 0.9207(3) 0.30239(16) 0.9307(2) 0.0422(7) Uani 1 1 d D A .
H4A H 0.8608 0.2848 0.9518 0.051 Uiso 0.842(7) 1 calc PRD A 1
H4C H 0.8680 0.3013 0.8871 0.051 Uiso 0.158(7) 1 calc PRD A 2
C2A C 0.9793(3) 0.20319(18) 0.8700(3) 0.0399(10) Uani 0.842(7) 1 d PDU A 1
C3A C 0.9912(3) 0.26430(18) 0.8831(3) 0.0422(11) Uani 0.842(7) 1 d PDU A 1
H3A H 1.0491 0.2829 0.8597 0.051 Uiso 0.842(7) 1 calc PRD A 1
C2C C 0.9394(18) 0.1887(8) 0.9209(14) 0.051(6) Uani 0.158(7) 1 d PDU A 2
C3C C 0.9414(16) 0.2469(6) 0.9465(14) 0.048(6) Uani 0.158(7) 1 d PDU A 2
H3C H 0.9732 0.2466 1.0030 0.057 Uiso 0.158(7) 1 calc PR A 2
C21A C 0.8204(3) 0.4217(2) 0.9741(4) 0.0780(14) Uani 1 1 d . A .
H21A H 0.7756 0.4197 0.9219 0.117 Uiso 1 1 calc R . .
H21B H 0.8334 0.4638 0.9892 0.117 Uiso 1 1 calc R . .
H21C H 0.7881 0.4017 1.0229 0.117 Uiso 1 1 calc R . .
C22A C 1.0075(5) 0.4195(2) 0.8571(3) 0.0900(17) Uani 1 1 d . A .
H22A H 0.9606 0.4207 0.8063 0.135 Uiso 1 1 calc R . .
H22B H 1.0677 0.3961 0.8427 0.135 Uiso 1 1 calc R . .
H22C H 1.0278 0.4603 0.8731 0.135 Uiso 1 1 calc R . .
C23A C 1.0308(3) 0.3947(2) 1.0507(3) 0.0694(12) Uani 1 1 d . A .
H23A H 1.0422 0.4376 1.0601 0.104 Uiso 1 1 calc R . .
H23B H 1.0958 0.3749 1.0411 0.104 Uiso 1 1 calc R . .
H23C H 0.9997 0.3774 1.1023 0.104 Uiso 1 1 calc R . .
C5A C 0.8422(3) 0.04918(19) 0.7482(3) 0.0614(10) Uani 1 1 d . A .
H501 H 0.7749 0.0667 0.7551 0.092 Uiso 1 1 calc R . .
H502 H 0.8371 0.0054 0.7488 0.092 Uiso 1 1 calc R . .
H503 H 0.8694 0.0623 0.6925 0.092 Uiso 1 1 calc R . .
C6A C 1.0604(3) 0.0457(2) 0.8202(3) 0.0727(13) Uani 1 1 d . A .
H601 H 1.0838 0.0619 0.7648 0.109 Uiso 1 1 calc R . .
H602 H 1.0591 0.0019 0.8172 0.109 Uiso 1 1 calc R . .
H603 H 1.1067 0.0584 0.8680 0.109 Uiso 1 1 calc R . .
C7A C 0.8841(4) 0.0446(2) 0.9481(3) 0.0804(14) Uani 1 1 d . A .
H701 H 0.9250 0.0621 0.9962 0.121 Uiso 1 1 calc R . .
H702 H 0.8912 0.0009 0.9492 0.121 Uiso 1 1 calc R . .
H703 H 0.8128 0.0554 0.9548 0.121 Uiso 1 1 calc R . .
C11A C 0.7391(3) 0.2871(3) 0.6916(2) 0.0659(13) Uani 1 1 d . A .
H11A H 0.6682 0.2943 0.6912 0.079 Uiso 1 1 calc R . .
C12A C 0.7873(4) 0.2330(2) 0.6663(2) 0.0726(14) Uani 1 1 d . A .
H12A H 0.7547 0.1971 0.6477 0.087 Uiso 1 1 calc R . .
C13A C 0.8923(3) 0.2430(2) 0.6740(2) 0.0626(11) Uani 1 1 d . A .
H13A H 0.9436 0.2151 0.6598 0.075 Uiso 1 1 calc R . .
C14A C 0.9082(3) 0.3001(2) 0.7055(3) 0.0603(10) Uani 1 1 d . A .
H14A H 0.9723 0.3181 0.7174 0.072 Uiso 1 1 calc R . .
C15A C 0.8145(3) 0.3273(2) 0.7171(2) 0.0601(10) Uani 1 1 d . A .
H15A H 0.8041 0.3666 0.7388 0.072 Uiso 1 1 calc R . .
C16A C 0.6339(2) 0.25800(17) 0.8675(2) 0.0454(8) Uani 1 1 d . A .
H16A H 0.5997 0.2918 0.8431 0.054 Uiso 1 1 calc R . .
C17A C 0.6389(2) 0.20016(18) 0.8297(2) 0.0467(8) Uani 1 1 d . A .
H17A H 0.6080 0.1884 0.7756 0.056 Uiso 1 1 calc R . .
C18A C 0.6973(3) 0.16326(16) 0.8857(2) 0.0449(8) Uani 1 1 d . A .
H18A H 0.7128 0.1223 0.8762 0.054 Uiso 1 1 calc R . .
C19A C 0.7290(3) 0.19828(17) 0.9593(2) 0.0461(8) Uani 1 1 d . A .
H19A H 0.7700 0.1848 1.0075 0.055 Uiso 1 1 calc R . .
C20A C 0.6890(3) 0.25641(17) 0.9480(2) 0.0447(8) Uani 1 1 d . A .
H20A H 0.6977 0.2889 0.9876 0.054 Uiso 1 1 calc R . .
Zr1B Zr 0.32534(2) 0.313050(14) 0.584578(19) 0.03524(9) Uani 1 1 d . . .
Si2B Si 0.39802(9) 0.13851(5) 0.58285(9) 0.0602(3) Uani 1 1 d . . .
Si1B Si 0.52102(8) 0.43743(5) 0.68755(8) 0.0509(2) Uani 1 1 d . . .
C1B C 0.4493(3) 0.36616(17) 0.6706(2) 0.0479(8) Uani 1 1 d D B .
C4B C 0.4217(3) 0.22011(17) 0.5948(2) 0.0483(8) Uani 1 1 d D B .
H4B H 0.4256 0.2434 0.5431 0.058 Uiso 0.915(7) 1 calc PRD B 1
H4D H 0.3590 0.2385 0.6074 0.058 Uiso 0.085(7) 1 calc PRD B 2
C2B C 0.4605(3) 0.31056(17) 0.6868(2) 0.0411(10) Uani 0.915(7) 1 d PDU B 1
C3B C 0.4346(3) 0.25065(18) 0.6779(3) 0.0450(11) Uani 0.915(7) 1 d PDU B 1
H3B H 0.4247 0.2282 0.7297 0.054 Uiso 0.915(7) 1 calc PRD B 1
C2D C 0.491(3) 0.3211(15) 0.634(4) 0.070(16) Uani 0.085(7) 1 d PDU B 2
C3D C 0.496(3) 0.2661(15) 0.593(4) 0.12(3) Uani 0.085(7) 1 d PDU B 2
H3D H 0.5548 0.2584 0.5602 0.148 Uiso 0.085(7) 1 calc PR B 2
C21B C 0.3314(5) 0.1232(3) 0.4735(4) 0.0998(18) Uani 1 1 d . B .
H21D H 0.2665 0.1445 0.4706 0.150 Uiso 1 1 calc R . .
H21E H 0.3194 0.0801 0.4671 0.150 Uiso 1 1 calc R . .
H21F H 0.3739 0.1372 0.4263 0.150 Uiso 1 1 calc R . .
C22B C 0.3194(4) 0.1096(2) 0.6749(4) 0.0899(16) Uani 1 1 d . B .
H22D H 0.3574 0.1142 0.7305 0.135 Uiso 1 1 calc R . .
H22E H 0.3038 0.0672 0.6651 0.135 Uiso 1 1 calc R . .
H22F H 0.2561 0.1325 0.6769 0.135 Uiso 1 1 calc R . .
C23B C 0.5230(4) 0.0974(2) 0.5846(4) 0.0853(15) Uani 1 1 d . B .
H23D H 0.5645 0.1123 0.5372 0.128 Uiso 1 1 calc R . .
H23E H 0.5108 0.0545 0.5767 0.128 Uiso 1 1 calc R . .
H23F H 0.5587 0.1043 0.6408 0.128 Uiso 1 1 calc R . .
C5B C 0.4321(4) 0.5030(2) 0.6762(4) 0.0809(14) Uani 1 1 d . B .
H511 H 0.3946 0.5005 0.6201 0.121 Uiso 1 1 calc R . .
H512 H 0.4710 0.5404 0.6788 0.121 Uiso 1 1 calc R . .
H513 H 0.3842 0.5023 0.7239 0.121 Uiso 1 1 calc R . .
C6B C 0.5791(4) 0.4356(2) 0.8014(3) 0.0764(13) Uani 1 1 d . B .
H611 H 0.5252 0.4336 0.8439 0.115 Uiso 1 1 calc R . .
H612 H 0.6193 0.4720 0.8116 0.115 Uiso 1 1 calc R . .
H613 H 0.6229 0.4004 0.8079 0.115 Uiso 1 1 calc R . .
C7B C 0.6237(3) 0.4439(2) 0.6058(3) 0.0702(12) Uani 1 1 d . B .
H71A H 0.6665 0.4080 0.6088 0.105 Uiso 1 1 calc R . .
H71B H 0.6651 0.4794 0.6191 0.105 Uiso 1 1 calc R . .
H71C H 0.5931 0.4476 0.5470 0.105 Uiso 1 1 calc R . .
C11B C 0.1372(3) 0.3260(4) 0.5931(4) 0.0961(19) Uani 1 1 d U B .
H11B H 0.1027 0.3406 0.5421 0.115 Uiso 1 1 calc R . .
C12B C 0.1763(4) 0.3600(2) 0.6575(5) 0.0919(18) Uani 1 1 d U B .
H12B H 0.1755 0.4025 0.6600 0.110 Uiso 1 1 calc R . .
C13B C 0.2181(4) 0.3217(4) 0.7198(3) 0.094(2) Uani 1 1 d U B .
H13B H 0.2519 0.3327 0.7731 0.113 Uiso 1 1 calc R . .
C14B C 0.2010(5) 0.2645(3) 0.6890(5) 0.107(2) Uani 1 1 d U B .
H14B H 0.2196 0.2283 0.7179 0.128 Uiso 1 1 calc R . .
C15B C 0.1534(5) 0.2694(4) 0.6110(5) 0.107(2) Uani 1 1 d U B .
H15B H 0.1343 0.2367 0.5742 0.129 Uiso 1 1 calc R . .
C16B C 0.2688(3) 0.3265(3) 0.4243(3) 0.0713(13) Uani 1 1 d . B .
H16B H 0.2054 0.3097 0.4062 0.086 Uiso 1 1 calc R . .
C17B C 0.2860(3) 0.3847(2) 0.4572(3) 0.0674(12) Uani 1 1 d . B .
H17B H 0.2355 0.4143 0.4648 0.081 Uiso 1 1 calc R . .
C18B C 0.3880(3) 0.3916(2) 0.4765(3) 0.0649(11) Uani 1 1 d . B .
H18B H 0.4196 0.4266 0.4997 0.078 Uiso 1 1 calc R . .
C19B C 0.4370(3) 0.3378(2) 0.4559(3) 0.0619(11) Uani 1 1 d . B .
H19B H 0.5075 0.3304 0.4630 0.074 Uiso 1 1 calc R . .
C20B C 0.3658(4) 0.2975(2) 0.4236(2) 0.0661(12) Uani 1 1 d . B .
H20B H 0.3787 0.2578 0.4044 0.079 Uiso 1 1 calc R . .

loop_
_atom_site_aniso_label
_atom_site_aniso_U_11
_atom_site_aniso_U_22
_atom_site_aniso_U_33
_atom_site_aniso_U_23
_atom_site_aniso_U_13
_atom_site_aniso_U_12
Zr1A 0.03162(15) 0.03546(16) 0.03048(15) 0.00146(12) -0.00103(11) 0.00207(12)
Si2A 0.0487(5) 0.0344(5) 0.0546(6) -0.0030(4) 0.0035(4) -0.0051(4)
Si1A 0.0488(5) 0.0354(5) 0.0549(6) 0.0002(4) -0.0041(4) 0.0045(4)
C1A 0.0403(17) 0.0386(18) 0.0463(18) 0.0019(15) 0.0023(14) 0.0070(14)
C4A 0.0415(17) 0.0435(19) 0.0416(17) -0.0024(15) 0.0016(14) -0.0097(14)
C2A 0.0337(19) 0.039(2) 0.047(2) 0.0059(17) -0.0026(17) 0.0016(16)
C3A 0.0336(19) 0.039(2) 0.054(2) 0.0032(18) -0.0086(17) -0.0019(16)
C2C 0.037(9) 0.041(9) 0.073(11) 0.005(8) -0.018(8) 0.003(7)
C3C 0.038(9) 0.057(10) 0.047(9) 0.001(7) -0.012(7) 0.003(7)
C21A 0.058(3) 0.067(3) 0.108(4) -0.019(3) -0.008(3) 0.012(2)
C22A 0.142(5) 0.050(3) 0.079(3) 0.001(2) 0.038(3) -0.031(3)
C23A 0.069(3) 0.049(2) 0.089(3) -0.013(2) -0.013(2) -0.010(2)
C5A 0.054(2) 0.057(2) 0.072(3) -0.017(2) -0.002(2) -0.0010(19)
C6A 0.056(2) 0.059(3) 0.102(4) -0.020(2) -0.017(2) 0.015(2)
C7A 0.105(4) 0.062(3) 0.075(3) 0.029(2) 0.007(3) 0.014(3)
C11A 0.046(2) 0.111(4) 0.041(2) 0.033(2) -0.0005(16) 0.010(2)
C12A 0.110(4) 0.079(3) 0.0290(18) 0.0080(19) -0.006(2) -0.026(3)
C13A 0.073(3) 0.076(3) 0.0392(19) 0.0051(19) 0.0165(19) 0.020(2)
C14A 0.053(2) 0.077(3) 0.051(2) 0.011(2) 0.0121(18) -0.006(2)
C15A 0.081(3) 0.056(2) 0.044(2) 0.0188(18) 0.0136(19) 0.012(2)
C16A 0.0362(17) 0.049(2) 0.0516(19) 0.0091(16) 0.0085(15) 0.0043(15)
C17A 0.0360(17) 0.061(2) 0.0429(18) -0.0036(16) 0.0028(14) -0.0072(16)
C18A 0.0436(18) 0.0413(19) 0.0506(19) -0.0011(16) 0.0133(15) -0.0072(15)
C19A 0.051(2) 0.054(2) 0.0328(16) 0.0070(15) 0.0062(14) -0.0011(16)
C20A 0.0452(18) 0.049(2) 0.0405(17) -0.0053(15) 0.0125(14) -0.0021(15)
Zr1B 0.02818(15) 0.04089(18) 0.03668(16) 0.00422(13) 0.00149(12) 0.00292(12)
Si2B 0.0587(6) 0.0442(6) 0.0782(8) -0.0032(5) 0.0084(6) 0.0036(5)
Si1B 0.0450(5) 0.0372(5) 0.0702(7) 0.0017(5) -0.0033(5) 0.0015(4)
C1B 0.0427(18) 0.051(2) 0.0502(19) 0.0028(17) -0.0041(15) -0.0028(16)
C4B 0.0490(19) 0.045(2) 0.051(2) 0.0084(16) 0.0025(16) 0.0135(16)
C2B 0.0343(18) 0.049(2) 0.040(2) 0.0062(16) -0.0062(15) -0.0020(15)
C3B 0.0377(19) 0.048(2) 0.049(2) 0.0129(17) -0.0084(16) 0.0058(15)
C2D 0.066(17) 0.071(18) 0.073(18) 0.000(10) -0.013(10) -0.008(10)
C3D 0.10(3) 0.14(3) 0.12(3) 0.02(2) -0.012(19) 0.03(2)
C21B 0.106(4) 0.084(4) 0.108(4) -0.029(3) -0.010(3) -0.009(3)
C22B 0.093(4) 0.052(3) 0.126(5) 0.011(3) 0.035(3) -0.002(3)
C23B 0.082(3) 0.051(3) 0.124(4) 0.001(3) 0.018(3) 0.018(2)
C5B 0.073(3) 0.059(3) 0.110(4) -0.004(3) -0.002(3) 0.023(2)
C6B 0.086(3) 0.055(3) 0.086(3) -0.009(2) -0.026(3) -0.010(2)
C7B 0.056(2) 0.053(2) 0.103(3) 0.022(2) 0.009(2) -0.0046(19)
C11B 0.038(2) 0.171(6) 0.080(3) 0.025(4) 0.010(2) 0.019(3)
C12B 0.077(3) 0.057(3) 0.145(5) -0.008(3) 0.068(3) 0.008(2)
C13B 0.050(2) 0.187(6) 0.047(2) -0.033(3) 0.016(2) -0.018(3)
C14B 0.080(3) 0.107(4) 0.139(5) 0.071(4) 0.071(4) 0.036(3)
C15B 0.076(4) 0.117(5) 0.132(5) -0.060(4) 0.063(4) -0.057(3)
C16B 0.065(3) 0.109(4) 0.039(2) 0.018(2) -0.0133(19) -0.015(3)
C17B 0.071(3) 0.078(3) 0.053(2) 0.020(2) -0.003(2) 0.020(2)
C18B 0.075(3) 0.058(3) 0.061(2) 0.022(2) 0.002(2) -0.002(2)
C19B 0.055(2) 0.077(3) 0.055(2) 0.021(2) 0.0184(19) 0.010(2)
C20B 0.089(3) 0.073(3) 0.0367(19) 0.0042(19) 0.008(2) 0.011(3)

loop_
_atom_type_symbol
_atom_type_description
_atom_type_scat_dispersion_real
_atom_type_scat_dispersion_imag
_atom_type_scat_source
C C 0.0033 0.0016 'International Tables Vol C Tables 4.2.6.8 and 6.1.1.4'
H H 0.0000 0.0000 'International Tables Vol C Tables 4.2.6.8 and 6.1.1.4'
Si Si 0.0817 0.0704 'International Tables Vol C Tables 4.2.6.8 and 6.1.1.4'
Zr Zr -2.9673 0.5597 'International Tables Vol C Tables 4.2.6.8 and 6.1.1.4'

loop_
_geom_angle_atom_site_label_1
_geom_angle_atom_site_label_2
_geom_angle_atom_site_label_3
_geom_angle
C2A Zr1A C1A 31.01(13)
C2A Zr1A C3C 39.9(5)
C1A Zr1A C3C 64.3(4)
C2A Zr1A C2C 24.4(6)
C1A Zr1A C2C 33.4(4)
C3C Zr1A C2C 32.8(4)
C2A Zr1A C4A 63.83(13)
C1A Zr1A C4A 92.99(12)
C3C Zr1A C4A 31.0(3)
C2C Zr1A C4A 63.6(4)
C2A Zr1A C3A 33.56(13)
C1A Zr1A C3A 64.54(13)
C3C Zr1A C3A 30.0(6)
C2C Zr1A C3A 46.5(6)
C4A Zr1A C3A 35.07(12)
C2A Zr1A C12A 111.37(17)
C1A Zr1A C12A 96.79(16)
C3C Zr1A C12A 147.6(6)
C2C Zr1A C12A 129.2(5)
C4A Zr1A C12A 139.07(14)
C3A Zr1A C12A 119.06(16)
C2A Zr1A C11A 136.51(14)
C1A Zr1A C11A 129.51(14)
C3C Zr1A C11A 150.2(5)
C2C Zr1A C11A 159.8(6)
C4A Zr1A C11A 121.53(15)
C3A Zr1A C11A 124.64(14)
C12A Zr1A C11A 32.91(16)
C2A Zr1A C15A 117.60(15)
C1A Zr1A C15A 131.15(12)
C3C Zr1A C15A 118.4(5)
C2C Zr1A C15A 140.0(6)
C4A Zr1A C15A 91.18(14)
C3A Zr1A C15A 94.84(15)
C12A Zr1A C15A 53.33(15)
C11A Zr1A C15A 31.76(14)
C2A Zr1A C17A 133.57(14)
C1A Zr1A C17A 106.02(12)
C3C Zr1A C17A 127.8(6)
C2C Zr1A C17A 114.0(6)
C4A Zr1A C17A 133.32(11)
C3A Zr1A C17A 157.43(13)
C12A Zr1A C17A 81.39(14)
C11A Zr1A C17A 77.57(13)
C15A Zr1A C17A 105.86(14)
C2A Zr1A C18A 102.80(13)
C1A Zr1A C18A 79.27(12)
C3C Zr1A C18A 100.7(5)
C2C Zr1A C18A 82.3(6)
C4A Zr1A C18A 119.66(11)
C3A Zr1A C18A 127.40(13)
C12A Zr1A C18A 101.22(14)
C11A Zr1A C18A 107.69(13)
C15A Zr1A C18A 137.49(13)
C17A Zr1A C18A 31.73(11)
C2A Zr1A C19A 94.64(13)
C1A Zr1A C19A 85.42(12)
C3C Zr1A C19A 75.0(6)
C2C Zr1A C19A 70.3(6)
C4A Zr1A C19A 87.94(11)
C3A Zr1A C19A 104.86(13)
C12A Zr1A C19A 132.33(14)
C11A Zr1A C19A 127.23(12)
C15A Zr1A C19A 143.40(13)
C17A Zr1A C19A 52.83(11)
C18A Zr1A C19A 32.23(11)
C2A Zr1A C16A 147.25(13)
C1A Zr1A C16A 132.03(12)
C3C Zr1A C16A 116.1(6)
C2C Zr1A C16A 122.9(6)
C4A Zr1A C16A 106.21(12)
C3A Zr1A C16A 140.53(13)
C12A Zr1A C16A 96.25(15)
C11A Zr1A C16A 76.01(12)
C15A Zr1A C16A 92.72(13)
C17A Zr1A C16A 32.05(11)
C18A Zr1A C16A 52.93(12)
C19A Zr1A C16A 52.84(11)
C2A Zr1A C13A 84.08(15)
C1A Zr1A C13A 81.53(13)
C3C Zr1A C13A 115.8(6)
C2C Zr1A C13A 106.8(6)
C4A Zr1A C13A 112.04(14)
C3A Zr1A C13A 86.98(15)
C12A Zr1A C13A 32.11(15)
C11A Zr1A C13A 53.03(14)
C15A Zr1A C13A 52.21(14)
C17A Zr1A C13A 112.69(14)
C18A Zr1A C13A 125.29(14)
C19A Zr1A C13A 156.55(14)
C16A Zr1A C13A 126.92(13)
C2A Zr1A C20A 117.70(13)
C1A Zr1A C20A 116.55(12)
C3C Zr1A C20A 84.4(6)
C2C Zr1A C20A 94.7(6)
C4A Zr1A C20A 80.59(11)
C3A Zr1A C20A 111.22(13)
C12A Zr1A C20A 128.02(15)
C11A Zr1A C20A 105.40(13)
C15A Zr1A C20A 112.15(13)
C17A Zr1A C20A 52.74(11)
C18A Zr1A C20A 52.91(11)
C19A Zr1A C20A 31.81(11)
C16A Zr1A C20A 31.83(11)
C13A Zr1A C20A 158.21(13)
C2A Zr1A C14A 87.83(14)
C1A Zr1A C14A 100.30(13)
C3C Zr1A C14A 102.7(5)
C2C Zr1A C14A 111.9(6)
C4A Zr1A C14A 86.59(13)
C3A Zr1A C14A 73.40(14)
C12A Zr1A C14A 52.58(15)
C11A Zr1A C14A 52.37(13)
C15A Zr1A C14A 31.48(13)
C17A Zr1A C14A 129.16(12)
C18A Zr1A C14A 153.74(13)
C19A Zr1A C14A 172.28(14)
C16A Zr1A C14A 123.86(12)
C13A Zr1A C14A 30.99(14)
C20A Zr1A C14A 141.36(13)
C4A Si2A C22A 111.08(19)
C4A Si2A C21A 109.79(19)
C22A Si2A C21A 111.1(3)
C4A Si2A C23A 110.88(18)
C22A Si2A C23A 106.4(2)
C21A Si2A C23A 107.5(2)
C1A Si1A C5A 108.67(18)
C1A Si1A C6A 109.86(19)
C5A Si1A C6A 108.5(2)
C1A Si1A C7A 109.5(2)
C5A Si1A C7A 110.4(2)
C6A Si1A C7A 109.9(2)
C2A C1A C2C 44.6(10)
C2A C1A Si1A 144.1(3)
C2C C1A Si1A 121.4(9)
C2A C1A Zr1A 72.9(2)
C2C C1A Zr1A 74.2(8)
Si1A C1A Zr1A 141.57(18)
C3C C4A C3A 53.4(11)
C3C C4A Si2A 150.5(9)
C3A C4A Si2A 123.1(3)
C3C C4A Zr1A 72.5(9)
C3A C4A Zr1A 72.73(19)
Si2A C4A Zr1A 136.88(18)
C3C C4A H4A 73.3
C3A C4A H4A 118.5
Si2A C4A H4A 118.5
Zr1A C4A H4A 63.0
C3C C4A H4C 104.7
C3A C4A H4C 95.7
Si2A C4A H4C 104.7
Zr1A C4A H4C 32.6
H4A C4A H4C 68.2
C1A C2A C3A 152.8(4)
C1A C2A Zr1A 76.0(2)
C3A C2A Zr1A 76.9(2)
C2A C3A C4A 124.7(4)
C2A C3A Zr1A 69.5(2)
C4A C3A Zr1A 72.20(19)
C2A C3A H3A 117.6
C4A C3A H3A 117.6
Zr1A C3A H3A 134.9
C3C C2C C1A 137(2)
C3C C2C Zr1A 72.8(12)
C1A C2C Zr1A 72.4(8)
C4A C3C C2C 149.7(19)
C4A C3C Zr1A 76.5(9)
C2C C3C Zr1A 74.4(12)
C4A C3C H3C 105.2
C2C C3C H3C 105.2
Zr1A C3C H3C 163.7
Si2A C21A H21A 109.5
Si2A C21A H21B 109.5
H21A C21A H21B 109.5
Si2A C21A H21C 109.5
H21A C21A H21C 109.5
H21B C21A H21C 109.5
Si2A C22A H22A 109.5
Si2A C22A H22B 109.5
H22A C22A H22B 109.5
Si2A C22A H22C 109.5
H22A C22A H22C 109.5
H22B C22A H22C 109.5
Si2A C23A H23A 109.5
Si2A C23A H23B 109.5
H23A C23A H23B 109.5
Si2A C23A H23C 109.5
H23A C23A H23C 109.5
H23B C23A H23C 109.5
Si1A C5A H501 109.5
Si1A C5A H502 109.5
H501 C5A H502 109.5
Si1A C5A H503 109.5
H501 C5A H503 109.5
H502 C5A H503 109.5
Si1A C6A H601 109.5
Si1A C6A H602 109.5
H601 C6A H602 109.5
Si1A C6A H603 109.5
H601 C6A H603 109.5
H602 C6A H603 109.5
Si1A C7A H701 109.5
Si1A C7A H702 109.5
H701 C7A H702 109.5
Si1A C7A H703 109.5
H701 C7A H703 109.5
H702 C7A H703 109.5
C15A C11A C12A 107.6(4)
C15A C11A Zr1A 75.2(2)
C12A C11A Zr1A 73.0(2)
C15A C11A H11A 126.2
C12A C11A H11A 126.2
Zr1A C11A H11A 117.7
C13A C12A C11A 106.9(4)
C13A C12A Zr1A 76.5(2)
C11A C12A Zr1A 74.1(2)
C13A C12A H12A 126.5
C11A C12A H12A 126.5
Zr1A C12A H12A 115.2
C14A C13A C12A 108.3(4)
C14A C13A Zr1A 75.1(2)
C12A C13A Zr1A 71.4(2)
C14A C13A H13A 125.9
C12A C13A H13A 125.9
Zr1A C13A H13A 119.5
C13A C14A C15A 108.8(4)
C13A C14A Zr1A 73.9(2)
C15A C14A Zr1A 72.7(2)
C13A C14A H14A 125.6
C15A C14A H14A 125.6
Zr1A C14A H14A 119.5
C11A C15A C14A 108.4(4)
C11A C15A Zr1A 73.1(2)
C14A C15A Zr1A 75.8(2)
C11A C15A H15A 125.8
C14A C15A H15A 125.8
Zr1A C15A H15A 117.3
C20A C16A C17A 107.7(3)
C20A C16A Zr1A 74.46(19)
C17A C16A Zr1A 73.80(19)
C20A C16A H16A 126.1
C17A C16A H16A 126.1
Zr1A C16A H16A 117.6
C18A C17A C16A 108.5(3)
C18A C17A Zr1A 74.14(19)
C16A C17A Zr1A 74.15(19)
C18A C17A H17A 125.8
C16A C17A H17A 125.8
Zr1A C17A H17A 117.9
C17A C18A C19A 107.7(3)
C17A C18A Zr1A 74.1(2)
C19A C18A Zr1A 73.90(19)
C17A C18A H18A 126.1
C19A C18A H18A 126.1
Zr1A C18A H18A 117.8
C20A C19A C18A 107.9(3)
C20A C19A Zr1A 74.64(19)
C18A C19A Zr1A 73.87(18)
C20A C19A H19A 126.0
C18A C19A H19A 126.0
Zr1A C19A H19A 117.5
C19A C20A C16A 108.1(3)
C19A C20A Zr1A 73.56(19)
C16A C20A Zr1A 73.71(19)
C19A C20A H20A 125.9
C16A C20A H20A 125.9
Zr1A C20A H20A 118.7
C2D Zr1B C2B 23.6(14)
C2D Zr1B C1B 31.8(5)
C2B Zr1B C1B 31.27(12)
C2D Zr1B C4B 63.6(7)
C2B Zr1B C4B 63.27(13)
C1B Zr1B C4B 92.26(13)
C2D Zr1B C3B 46.5(13)
C2B Zr1B C3B 33.66(13)
C1B Zr1B C3B 64.93(13)
C4B Zr1B C3B 34.60(13)
C2D Zr1B C3D 33.3(6)
C2B Zr1B C3D 44.3(12)
C1B Zr1B C3D 64.9(7)
C4B Zr1B C3D 33.6(5)
C3B Zr1B C3D 37.8(14)
C2D Zr1B C11B 155.2(9)
C2B Zr1B C11B 134.81(17)
C1B Zr1B C11B 125.3(2)
C4B Zr1B C11B 127.6(2)
C3B Zr1B C11B 127.21(18)
C3D Zr1B C11B 160.8(8)
C2D Zr1B C15B 146.3(15)
C2B Zr1B C15B 123.9(2)
C1B Zr1B C15B 135.37(18)
C4B Zr1B C15B 97.6(2)
C3B Zr1B C15B 101.8(3)
C3D Zr1B C15B 130.6(8)
C11B Zr1B C15B 30.2(2)
C2D Zr1B C12B 124.8(8)
C2B Zr1B C12B 107.7(2)
C1B Zr1B C12B 94.7(2)
C4B Zr1B C12B 137.65(16)
C3B Zr1B C12B 115.8(2)
C3D Zr1B C12B 150.8(14)
C11B Zr1B C12B 30.79(19)
C15B Zr1B C12B 50.86(19)
C2D Zr1B C13B 105.9(13)
C2B Zr1B C13B 83.68(15)
C1B Zr1B C13B 84.44(15)
C4B Zr1B C13B 108.3(2)
C3B Zr1B C13B 84.3(2)
C3D Zr1B C13B 121.1(15)
C11B Zr1B C13B 51.23(17)
C15B Zr1B C13B 51.13(18)
C12B Zr1B C13B 31.66(19)
C2D Zr1B C19B 70.7(14)
C2B Zr1B C19B 94.28(14)
C1B Zr1B C19B 85.16(14)
C4B Zr1B C19B 85.49(13)
C3B Zr1B C19B 103.32(13)
C3D Zr1B C19B 65.5(14)
C11B Zr1B C19B 127.63(16)
C15B Zr1B C19B 138.8(2)
C12B Zr1B C19B 136.69(18)
C13B Zr1B C19B 163.0(2)
C2D Zr1B C16B 123.5(14)
C2B Zr1B C16B 146.97(14)
C1B Zr1B C16B 130.24(14)
C4B Zr1B C16B 107.31(16)
C3B Zr1B C16B 141.16(16)
C3D Zr1B C16B 109.5(15)
C11B Zr1B C16B 77.08(17)
C15B Zr1B C16B 87.8(2)
C12B Zr1B C16B 99.6(2)
C13B Zr1B C16B 128.03(17)
C19B Zr1B C16B 52.73(14)
C2D Zr1B C20B 95.8(12)
C2B Zr1B C20B 117.60(15)
C1B Zr1B C20B 116.02(15)
C4B Zr1B C20B 79.76(14)
C3B Zr1B C20B 110.45(14)
C3D Zr1B C20B 77.0(15)
C11B Zr1B C20B 107.57(18)
C15B Zr1B C20B 108.6(2)
C12B Zr1B C20B 132.2(2)
C13B Zr1B C20B 158.19(16)
C19B Zr1B C20B 31.33(14)
C16B Zr1B C20B 32.55(14)
C2D Zr1B C17B 111.6(15)
C2B Zr1B C17B 131.06(15)
C1B Zr1B C17B 103.27(15)
C4B Zr1B C17B 132.32(14)
C3B Zr1B C17B 154.87(14)
C3D Zr1B C17B 117.6(14)
C11B Zr1B C17B 77.90(18)
C15B Zr1B C17B 101.6(3)
C12B Zr1B C17B 86.3(2)
C13B Zr1B C17B 117.8(2)
C19B Zr1B C17B 52.17(14)
C16B Zr1B C17B 31.93(15)
C20B Zr1B C17B 52.82(15)
C2D Zr1B C18B 80.5(15)
C2B Zr1B C18B 101.14(14)
C1B Zr1B C18B 77.68(14)
C4B Zr1B C18B 116.44(14)
C3B Zr1B C18B 124.88(14)
C3D Zr1B C18B 90.6(12)
C11B Zr1B C18B 107.14(19)
C15B Zr1B C18B 132.8(3)
C12B Zr1B C18B 105.85(17)
C13B Zr1B C18B 132.0(2)
C19B Zr1B C18B 31.81(14)
C16B Zr1B C18B 52.58(15)
C20B Zr1B C18B 52.51(16)
C17B Zr1B C18B 31.19(14)
C2D Zr1B C14B 116.7(15)
C2B Zr1B C14B 93.6(2)
C1B Zr1B C14B 107.9(2)
C4B Zr1B C14B 86.76(16)
C3B Zr1B C14B 76.82(17)
C3D Zr1B C14B 112.8(13)
C11B Zr1B C14B 50.39(19)
C15B Zr1B C14B 30.5(2)
C12B Zr1B C14B 51.43(18)
C13B Zr1B C14B 31.2(2)
C19B Zr1B C14B 165.1(3)
C16B Zr1B C14B 118.2(2)
C20B Zr1B C14B 134.3(3)
C17B Zr1B C14B 128.25(18)
C18B Zr1B C14B 156.28(16)
C4B Si2B C23B 109.3(2)
C4B Si2B C22B 110.8(2)
C23B Si2B C22B 108.9(2)
C4B Si2B C21B 109.6(2)
C23B Si2B C21B 107.9(3)
C22B Si2B C21B 110.3(3)
C1B Si1B C7B 110.3(2)
C1B Si1B C5B 109.7(2)
C7B Si1B C5B 109.9(2)
C1B Si1B C6B 107.54(19)
C7B Si1B C6B 109.7(2)
C5B Si1B C6B 109.7(2)
C2B C1B C2D 43(3)
C2B C1B Si1B 138.4(3)
C2D C1B Si1B 120.6(19)
C2B C1B Zr1B 72.4(2)
C2D C1B Zr1B 70.1(19)
Si1B C1B Zr1B 146.92(19)
C3D C4B C3B 68(2)
C3D C4B Si2B 145.2(16)
C3B C4B Si2B 124.3(3)
C3D C4B Zr1B 75(2)
C3B C4B Zr1B 72.7(2)
Si2B C4B Zr1B 137.99(19)
C3D C4B H4B 62.0
C3B C4B H4B 117.9
Si2B C4B H4B 117.9
Zr1B C4B H4B 61.5
C3D C4B H4D 107.4
C3B C4B H4D 72.4
Si2B C4B H4D 107.4
Zr1B C4B H4D 35.7
H4B C4B H4D 90.2
C1B C2B C3B 153.4(4)
C1B C2B Zr1B 76.4(2)
C3B C2B Zr1B 77.1(2)
C2B C3B C4B 124.2(4)
C2B C3B Zr1B 69.2(2)
C4B C3B Zr1B 72.68(19)
C2B C3B H3B 117.9
C4B C3B H3B 117.9
Zr1B C3B H3B 134.2
C1B C2D C3D 158(4)
C1B C2D Zr1B 78.1(19)
C3D C2D Zr1B 81(3)
C2D C3D C4B 126(3)
C2D C3D Zr1B 66(3)
C4B C3D Zr1B 71.3(18)
C2D C3D H3D 117.1
C4B C3D H3D 117.1
Zr1B C3D H3D 143.6
Si2B C21B H21D 109.5
Si2B C21B H21E 109.5
H21D C21B H21E 109.5
Si2B C21B H21F 109.5
H21D C21B H21F 109.5
H21E C21B H21F 109.5
Si2B C22B H22D 109.5
Si2B C22B H22E 109.5
H22D C22B H22E 109.5
Si2B C22B H22F 109.5
H22D C22B H22F 109.5
H22E C22B H22F 109.5
Si2B C23B H23D 109.5
Si2B C23B H23E 109.5
H23D C23B H23E 109.5
Si2B C23B H23F 109.5
H23D C23B H23F 109.5
H23E C23B H23F 109.5
Si1B C5B H511 109.5
Si1B C5B H512 109.5
H511 C5B H512 109.5
Si1B C5B H513 109.5
H511 C5B H513 109.5
H512 C5B H513 109.5
Si1B C6B H611 109.5
Si1B C6B H612 109.5
H611 C6B H612 109.5
Si1B C6B H613 109.5
H611 C6B H613 109.5
H612 C6B H613 109.5
Si1B C7B H71A 109.5
Si1B C7B H71B 109.5
H71A C7B H71B 109.5
Si1B C7B H71C 109.5
H71A C7B H71C 109.5
H71B C7B H71C 109.5
C15B C11B C12B 109.7(6)
C15B C11B Zr1B 75.1(3)
C12B C11B Zr1B 75.1(3)
C15B C11B H11B 125.1
C12B C11B H11B 125.1
Zr1B C11B H11B 116.5
C11B C12B C13B 107.1(5)
C11B C12B Zr1B 74.1(3)
C13B C12B Zr1B 75.4(3)
C11B C12B H12B 126.4
C13B C12B H12B 126.4
Zr1B C12B H12B 116.3
C14B C13B C12B 106.2(5)
C14B C13B Zr1B 75.0(3)
C12B C13B Zr1B 73.0(3)
C14B C13B H13B 126.9
C12B C13B H13B 126.9
Zr1B C13B H13B 117.3
C15B C14B C13B 107.4(6)
C15B C14B Zr1B 72.6(3)
C13B C14B Zr1B 73.8(3)
C15B C14B H14B 126.3
C13B C14B H14B 126.3
Zr1B C14B H14B 119.2
C11B C15B C14B 109.6(6)
C11B C15B Zr1B 74.6(3)
C14B C15B Zr1B 76.9(3)
C11B C15B H15B 125.2
C14B C15B H15B 125.2
Zr1B C15B H15B 115.2
C17B C16B C20B 106.5(4)
C17B C16B Zr1B 74.1(2)
C20B C16B Zr1B 73.8(2)
C17B C16B H16B 126.7
C20B C16B H16B 126.7
Zr1B C16B H16B 117.5
C18B C17B C16B 109.1(4)
C18B C17B Zr1B 74.5(2)
C16B C17B Zr1B 73.9(2)
C18B C17B H17B 125.5
C16B C17B H17B 125.5
Zr1B C17B H17B 117.9
C17B C18B C19B 108.0(4)
C17B C18B Zr1B 74.3(2)
C19B C18B Zr1B 73.8(2)
C17B C18B H18B 126.0
C19B C18B H18B 126.0
Zr1B C18B H18B 117.9
C20B C19B C18B 109.0(4)
C20B C19B Zr1B 74.5(2)
C18B C19B Zr1B 74.4(2)
C20B C19B H19B 125.5
C18B C19B H19B 125.5
Zr1B C19B H19B 117.5
C19B C20B C16B 107.5(4)
C19B C20B Zr1B 74.2(2)
C16B C20B Zr1B 73.7(2)
C19B C20B H20B 126.3
C16B C20B H20B 126.3
Zr1B C20B H20B 117.9

loop_
_geom_bond_atom_site_label_1
_geom_bond_atom_site_label_2
_geom_bond_distance
Zr1A C2A 2.327(4)
Zr1A C1A 2.362(3)
Zr1A C3C 2.365(19)
Zr1A C2C 2.385(19)
Zr1A C4A 2.412(3)
Zr1A C3A 2.419(4)
Zr1A C12A 2.482(4)
Zr1A C11A 2.496(3)
Zr1A C15A 2.522(4)
Zr1A C17A 2.539(3)
Zr1A C18A 2.539(3)
Zr1A C19A 2.539(3)
Zr1A C16A 2.543(3)
Zr1A C13A 2.546(4)
Zr1A C20A 2.553(3)
Zr1A C14A 2.560(4)
Si2A C4A 1.841(4)
Si2A C22A 1.858(4)
Si2A C21A 1.858(4)
Si2A C23A 1.877(4)
Si1A C1A 1.841(4)
Si1A C5A 1.860(4)
Si1A C6A 1.865(4)
Si1A C7A 1.870(4)
C1A C2A 1.254(5)
C1A C2C 1.363(16)
C4A C3C 1.277(15)
C4A C3A 1.455(5)
C4A H4A 0.9400
C4A H4C 0.9400
C2A C3A 1.373(5)
C3A H3A 0.9400
C2C C3C 1.342(16)
C3C H3C 0.9400
C21A H21A 0.9700
C21A H21B 0.9700
C21A H21C 0.9700
C22A H22A 0.9700
C22A H22B 0.9700
C22A H22C 0.9700
C23A H23A 0.9700
C23A H23B 0.9700
C23A H23C 0.9700
C5A H501 0.9700
C5A H502 0.9700
C5A H503 0.9700
C6A H601 0.9700
C6A H602 0.9700
C6A H603 0.9700
C7A H701 0.9700
C7A H702 0.9700
C7A H703 0.9700
C11A C15A 1.374(6)
C11A C12A 1.410(7)
C11A H11A 0.9400
C12A C13A 1.392(6)
C12A H12A 0.9400
C13A C14A 1.364(6)
C13A H13A 0.9400
C14A C15A 1.379(6)
C14A H14A 0.9400
C15A H15A 0.9400
C16A C20A 1.397(5)
C16A C17A 1.403(5)
C16A H16A 0.9400
C17A C18A 1.388(5)
C17A H17A 0.9400
C18A C19A 1.409(5)
C18A H18A 0.9400
C19A C20A 1.395(5)
C19A H19A 0.9400
C20A H20A 0.9400
Zr1B C2D 2.27(4)
Zr1B C2B 2.314(3)
Zr1B C1B 2.360(4)
Zr1B C4B 2.412(3)
Zr1B C3B 2.412(3)
Zr1B C3D 2.46(5)
Zr1B C11B 2.483(4)
Zr1B C15B 2.489(4)
Zr1B C12B 2.495(4)
Zr1B C13B 2.525(4)
Zr1B C19B 2.531(4)
Zr1B C16B 2.534(4)
Zr1B C20B 2.535(4)
Zr1B C17B 2.536(4)
Zr1B C18B 2.539(4)
Zr1B C14B 2.541(5)
Si2B C4B 1.837(4)
Si2B C23B 1.869(5)
Si2B C22B 1.871(5)
Si2B C21B 1.878(5)
Si1B C1B 1.847(4)
Si1B C7B 1.860(4)
Si1B C5B 1.862(4)
Si1B C6B 1.863(4)
C1B C2B 1.261(5)
C1B C2D 1.270(19)
C4B C3D 1.41(2)
C4B C3B 1.434(5)
C4B H4B 0.9400
C4B H4D 0.9400
C2B C3B 1.372(5)
C3B H3B 0.9400
C2D C3D 1.367(19)
C3D H3D 0.9400
C21B H21D 0.9700
C21B H21E 0.9700
C21B H21F 0.9700
C22B H22D 0.9700
C22B H22E 0.9700
C22B H22F 0.9700
C23B H23D 0.9700
C23B H23E 0.9700
C23B H23F 0.9700
C5B H511 0.9700
C5B H512 0.9700
C5B H513 0.9700
C6B H611 0.9700
C6B H612 0.9700
C6B H613 0.9700
C7B H71A 0.9700
C7B H71B 0.9700
C7B H71C 0.9700
C11B C15B 1.296(9)
C11B C12B 1.322(8)
C11B H11B 0.9400
C12B C13B 1.370(8)
C12B H12B 0.9400
C13B C14B 1.363(9)
C13B H13B 0.9400
C14B C15B 1.323(9)
C14B H14B 0.9400
C15B H15B 0.9400
C16B C17B 1.395(7)
C16B C20B 1.421(6)
C16B H16B 0.9400
C17B C18B 1.364(6)
C17B H17B 0.9400
C18B C19B 1.390(6)
C18B H18B 0.9400
C19B C20B 1.368(6)
C19B H19B 0.9400
C20B H20B 0.9400

loop_
_geom_torsion_atom_site_label_1
_geom_torsion_atom_site_label_2
_geom_torsion_atom_site_label_3
_geom_torsion_atom_site_label_4
_geom_torsion
C5A Si1A C1A C2A -159.4(5)
C6A Si1A C1A C2A -40.9(6)
C7A Si1A C1A C2A 79.9(6)
C5A Si1A C1A C2C 146.0(12)
C6A Si1A C1A C2C -95.5(12)
C7A Si1A C1A C2C 25.3(12)
C5A Si1A C1A Zr1A 41.1(3)
C6A Si1A C1A Zr1A 159.6(3)
C7A Si1A C1A Zr1A -79.6(3)
C3C Zr1A C1A C2A -31.4(6)
C2C Zr1A C1A C2A -46.6(11)
C4A Zr1A C1A C2A -19.2(3)
C3A Zr1A C1A C2A 1.9(3)
C12A Zr1A C1A C2A 120.9(3)
C11A Zr1A C1A C2A 117.0(3)
C15A Zr1A C1A C2A 75.0(3)
C17A Zr1A C1A C2A -156.1(3)
C18A Zr1A C1A C2A -138.9(3)
C19A Zr1A C1A C2A -106.9(3)
C16A Zr1A C1A C2A -134.3(3)
C13A Zr1A C1A C2A 92.6(3)
C20A Zr1A C1A C2A -100.2(3)
C14A Zr1A C1A C2A 67.8(3)
C2A Zr1A C1A C2C 46.6(11)
C3C Zr1A C1A C2C 15.2(13)
C4A Zr1A C1A C2C 27.3(11)
C3A Zr1A C1A C2C 48.5(11)
C12A Zr1A C1A C2C 167.5(11)
C11A Zr1A C1A C2C 163.5(11)
C15A Zr1A C1A C2C 121.5(11)
C17A Zr1A C1A C2C -109.6(11)
C18A Zr1A C1A C2C -92.3(11)
C19A Zr1A C1A C2C -60.4(11)
C16A Zr1A C1A C2C -87.7(11)
C13A Zr1A C1A C2C 139.2(11)
C20A Zr1A C1A C2C -53.7(11)
C14A Zr1A C1A C2C 114.4(11)
C2A Zr1A C1A Si1A 167.6(5)
C3C Zr1A C1A Si1A 136.2(7)
C2C Zr1A C1A Si1A 121.1(12)
C4A Zr1A C1A Si1A 148.4(3)
C3A Zr1A C1A Si1A 169.5(3)
C12A Zr1A C1A Si1A -71.4(3)
C11A Zr1A C1A Si1A -75.4(3)
C15A Zr1A C1A Si1A -117.4(3)
C17A Zr1A C1A Si1A 11.5(3)
C18A Zr1A C1A Si1A 28.7(3)
C19A Zr1A C1A Si1A 60.7(3)
C16A Zr1A C1A Si1A 33.3(4)
C13A Zr1A C1A Si1A -99.8(3)
C20A Zr1A C1A Si1A 67.4(3)
C14A Zr1A C1A Si1A -124.5(3)
C22A Si2A C4A C3C 108(2)
C21A Si2A C4A C3C -128(2)
C23A Si2A C4A C3C -10(2)
C22A Si2A C4A C3A 35.4(4)
C21A Si2A C4A C3A 158.7(3)
C23A Si2A C4A C3A -82.7(3)
C22A Si2A C4A Zr1A -64.8(3)
C21A Si2A C4A Zr1A 58.5(3)
C23A Si2A C4A Zr1A 177.1(2)
C2A Zr1A C4A C3C -32.5(11)
C1A Zr1A C4A C3C -21.6(11)
C2C Zr1A C4A C3C -5.2(13)
C3A Zr1A C4A C3C -56.2(11)
C12A Zr1A C4A C3C -125.6(11)
C11A Zr1A C4A C3C -162.8(11)
C15A Zr1A C4A C3C -152.9(11)
C17A Zr1A C4A C3C 93.8(11)
C18A Zr1A C4A C3C 57.7(11)
C19A Zr1A C4A C3C 63.7(11)
C16A Zr1A C4A C3C 113.9(11)
C13A Zr1A C4A C3C -103.7(11)
C20A Zr1A C4A C3C 94.8(11)
C14A Zr1A C4A C3C -121.8(11)
C2A Zr1A C4A C3A 23.7(2)
C1A Zr1A C4A C3A 34.6(2)
C3C Zr1A C4A C3A 56.2(11)
C2C Zr1A C4A C3A 50.9(7)
C12A Zr1A C4A C3A -69.4(3)
C11A Zr1A C4A C3A -106.7(2)
C15A Zr1A C4A C3A -96.8(2)
C17A Zr1A C4A C3A 150.0(2)
C18A Zr1A C4A C3A 113.9(2)
C19A Zr1A C4A C3A 119.9(2)
C16A Zr1A C4A C3A 170.1(2)
C13A Zr1A C4A C3A -47.5(2)
C20A Zr1A C4A C3A 151.0(2)
C14A Zr1A C4A C3A -65.6(2)
C2A Zr1A C4A Si2A 143.9(3)
C1A Zr1A C4A Si2A 154.8(2)
C3C Zr1A C4A Si2A 176.5(12)
C2C Zr1A C4A Si2A 171.2(7)
C3A Zr1A C4A Si2A 120.3(4)
C12A Zr1A C4A Si2A 50.9(4)
C11A Zr1A C4A Si2A 13.6(3)
C15A Zr1A C4A Si2A 23.5(3)
C17A Zr1A C4A Si2A -89.7(3)
C18A Zr1A C4A Si2A -125.8(2)
C19A Zr1A C4A Si2A -119.9(3)
C16A Zr1A C4A Si2A -69.6(3)
C13A Zr1A C4A Si2A 72.8(3)
C20A Zr1A C4A Si2A -88.7(3)
C14A Zr1A C4A Si2A 54.7(3)
C2C C1A C2A C3A -91.3(15)
Si1A C1A C2A C3A -173.6(7)
Zr1A C1A C2A C3A -6.7(9)
C2C C1A C2A Zr1A -84.6(12)
Si1A C1A C2A Zr1A -166.9(5)
C3C Zr1A C2A C1A 132.9(8)
C2C Zr1A C2A C1A 75.1(8)
C4A Zr1A C2A C1A 158.5(3)
C3A Zr1A C2A C1A -176.9(4)
C12A Zr1A C2A C1A -66.1(3)
C11A Zr1A C2A C1A -92.3(3)
C15A Zr1A C2A C1A -124.9(2)
C17A Zr1A C2A C1A 32.5(3)
C18A Zr1A C2A C1A 41.5(3)
C19A Zr1A C2A C1A 73.1(3)
C16A Zr1A C2A C1A 79.4(3)
C13A Zr1A C2A C1A -83.4(3)
C20A Zr1A C2A C1A 96.1(3)
C14A Zr1A C2A C1A -114.2(3)
C1A Zr1A C2A C3A 176.9(4)
C3C Zr1A C2A C3A -50.2(8)
C2C Zr1A C2A C3A -108.0(9)
C4A Zr1A C2A C3A -24.6(2)
C12A Zr1A C2A C3A 110.7(3)
C11A Zr1A C2A C3A 84.5(3)
C15A Zr1A C2A C3A 52.0(3)
C17A Zr1A C2A C3A -150.6(2)
C18A Zr1A C2A C3A -141.6(2)
C19A Zr1A C2A C3A -110.1(3)
C16A Zr1A C2A C3A -103.8(3)
C13A Zr1A C2A C3A 93.5(3)
C20A Zr1A C2A C3A -87.0(3)
C14A Zr1A C2A C3A 62.6(3)
C1A C2A C3A C4A 55.7(11)
Zr1A C2A C3A C4A 49.0(4)
C1A C2A C3A Zr1A 6.7(9)
C3C C4A C3A C2A 32.7(11)
Si2A C4A C3A C2A 176.8(3)
Zr1A C4A C3A C2A -48.0(4)
C3C C4A C3A Zr1A 80.7(11)
Si2A C4A C3A Zr1A -135.2(3)
C1A Zr1A C3A C2A -1.8(2)
C3C Zr1A C3A C2A 80.4(7)
C2C Zr1A C3A C2A 32.8(6)
C4A Zr1A C3A C2A 139.3(4)
C12A Zr1A C3A C2A -85.2(3)
C11A Zr1A C3A C2A -123.6(3)
C15A Zr1A C3A C2A -135.5(3)
C17A Zr1A C3A C2A 67.8(4)
C18A Zr1A C3A C2A 49.6(3)
C19A Zr1A C3A C2A 75.6(3)
C16A Zr1A C3A C2A 124.2(3)
C13A Zr1A C3A C2A -83.8(3)
C20A Zr1A C3A C2A 108.5(3)
C14A Zr1A C3A C2A -112.2(3)
C2A Zr1A C3A C4A -139.3(4)
C1A Zr1A C3A C4A -141.1(2)
C3C Zr1A C3A C4A -58.9(7)
C2C Zr1A C3A C4A -106.5(7)
C12A Zr1A C3A C4A 135.4(2)
C11A Zr1A C3A C4A 97.0(3)
C15A Zr1A C3A C4A 85.1(2)
C17A Zr1A C3A C4A -71.6(4)
C18A Zr1A C3A C4A -89.7(2)
C19A Zr1A C3A C4A -63.7(2)
C16A Zr1A C3A C4A -15.1(3)
C13A Zr1A C3A C4A 136.8(2)
C20A Zr1A C3A C4A -30.9(2)
C14A Zr1A C3A C4A 108.5(2)
C2A C1A C2C C3C 44(3)
Si1A C1A C2C C3C -179(2)
Zr1A C1A C2C C3C -37(3)
C2A C1A C2C Zr1A 81.5(9)
Si1A C1A C2C Zr1A -141.4(5)
C2A Zr1A C2C C3C 89.4(17)
C1A Zr1A C2C C3C 154(2)
C4A Zr1A C2C C3C 5.0(13)
C3A Zr1A C2C C3C 42.9(12)
C12A Zr1A C2C C3C 138.1(12)
C11A Zr1A C2C C3C 115.0(14)
C15A Zr1A C2C C3C 61.2(17)
C17A Zr1A C2C C3C -123.1(14)
C18A Zr1A C2C C3C -123.7(15)
C19A Zr1A C2C C3C -92.8(14)
C16A Zr1A C2C C3C -87.9(15)
C13A Zr1A C2C C3C 111.7(14)
C20A Zr1A C2C C3C -72.1(15)
C14A Zr1A C2C C3C 79.3(15)
C2A Zr1A C2C C1A -64.8(9)
C3C Zr1A C2C C1A -154(2)
C4A Zr1A C2C C1A -149.2(12)
C3A Zr1A C2C C1A -111.3(13)
C12A Zr1A C2C C1A -16.1(14)
C11A Zr1A C2C C1A -39(2)
C15A Zr1A C2C C1A -93.0(9)
C17A Zr1A C2C C1A 82.7(10)
C18A Zr1A C2C C1A 82.1(9)
C19A Zr1A C2C C1A 113.0(10)
C16A Zr1A C2C C1A 117.9(9)
C13A Zr1A C2C C1A -42.5(11)
C20A Zr1A C2C C1A 133.7(9)
C14A Zr1A C2C C1A -75.0(10)
C3A C4A C3C C2C -64(4)
Si2A C4A C3C C2C -158(3)
Zr1A C4A C3C C2C 17(4)
C3A C4A C3C Zr1A -81.2(7)
Si2A C4A C3C Zr1A -175.1(16)
C1A C2C C3C C4A 20(7)
Zr1A C2C C3C C4A -17(4)
C1A C2C C3C Zr1A 37(3)
C2A Zr1A C3C C4A 131.2(15)
C1A Zr1A C3C C4A 155.9(12)
C2C Zr1A C3C C4A 171(2)
C3A Zr1A C3C C4A 72.9(9)
C12A Zr1A C3C C4A 96.7(10)
C11A Zr1A C3C C4A 30.4(18)
C15A Zr1A C3C C4A 31.2(12)
C17A Zr1A C3C C4A -113.3(9)
C18A Zr1A C3C C4A -131.6(9)
C19A Zr1A C3C C4A -112.0(10)
C16A Zr1A C3C C4A -77.8(10)
C13A Zr1A C3C C4A 90.3(10)
C20A Zr1A C3C C4A -81.0(9)
C14A Zr1A C3C C4A 60.4(10)
C2A Zr1A C3C C2C -40.2(12)
C1A Zr1A C3C C2C -15.4(13)
C4A Zr1A C3C C2C -171(2)
C3A Zr1A C3C C2C -98.4(17)
C12A Zr1A C3C C2C -74.6(17)
C11A Zr1A C3C C2C -140.9(12)
C15A Zr1A C3C C2C -140.1(13)
C17A Zr1A C3C C2C 75.4(16)
C18A Zr1A C3C C2C 57.1(15)
C19A Zr1A C3C C2C 76.7(14)
C16A Zr1A C3C C2C 110.9(14)
C13A Zr1A C3C C2C -81.0(15)
C20A Zr1A C3C C2C 107.7(15)
C14A Zr1A C3C C2C -110.9(14)
C2A Zr1A C11A C15A -64.9(4)
C1A Zr1A C11A C15A -106.8(3)
C3C Zr1A C11A C15A 1.3(11)
C2C Zr1A C11A C15A -79.9(14)
C4A Zr1A C11A C15A 19.1(3)
C3A Zr1A C11A C15A -22.9(3)
C12A Zr1A C11A C15A -114.0(4)
C17A Zr1A C11A C15A 152.6(3)
C18A Zr1A C11A C15A 162.7(2)
C19A Zr1A C11A C15A 133.5(2)
C16A Zr1A C11A C15A 119.7(3)
C13A Zr1A C11A C15A -76.1(3)
C20A Zr1A C11A C15A 107.3(3)
C14A Zr1A C11A C15A -36.8(2)
C2A Zr1A C11A C12A 49.1(4)
C1A Zr1A C11A C12A 7.3(3)
C3C Zr1A C11A C12A 115.3(10)
C2C Zr1A C11A C12A 34.1(14)
C4A Zr1A C11A C12A 133.1(3)
C3A Zr1A C11A C12A 91.1(3)
C15A Zr1A C11A C12A 114.0(4)
C17A Zr1A C11A C12A -93.3(3)
C18A Zr1A C11A C12A -83.3(3)
C19A Zr1A C11A C12A -112.5(3)
C16A Zr1A C11A C12A -126.3(3)
C13A Zr1A C11A C12A 38.0(3)
C20A Zr1A C11A C12A -138.6(3)
C14A Zr1A C11A C12A 77.2(3)
C15A C11A C12A C13A -2.3(4)
Zr1A C11A C12A C13A -70.1(3)
C15A C11A C12A Zr1A 67.8(3)
C2A Zr1A C12A C13A -33.7(3)
C1A Zr1A C12A C13A -62.0(3)
C3C Zr1A C12A C13A -10.8(8)
C2C Zr1A C12A C13A -53.2(8)
C4A Zr1A C12A C13A 40.5(4)
C3A Zr1A C12A C13A 2.6(4)
C11A Zr1A C12A C13A 112.3(4)
C15A Zr1A C12A C13A 75.5(3)
C17A Zr1A C12A C13A -167.3(3)
C18A Zr1A C12A C13A -142.4(3)
C19A Zr1A C12A C13A -152.0(2)
C16A Zr1A C12A C13A 164.2(3)
C20A Zr1A C12A C13A 166.3(3)
C14A Zr1A C12A C13A 35.8(3)
C2A Zr1A C12A C11A -146.0(3)
C1A Zr1A C12A C11A -174.3(3)
C3C Zr1A C12A C11A -123.1(7)
C2C Zr1A C12A C11A -165.5(8)
C4A Zr1A C12A C11A -71.8(4)
C3A Zr1A C12A C11A -109.8(3)
C15A Zr1A C12A C11A -36.8(2)
C17A Zr1A C12A C11A 80.4(3)
C18A Zr1A C12A C11A 105.3(3)
C19A Zr1A C12A C11A 95.7(3)
C16A Zr1A C12A C11A 51.9(3)
C13A Zr1A C12A C11A -112.3(4)
C20A Zr1A C12A C11A 54.0(3)
C14A Zr1A C12A C11A -76.6(3)
C11A C12A C13A C14A 1.9(4)
Zr1A C12A C13A C14A -66.6(3)
C11A C12A C13A Zr1A 68.5(2)
C2A Zr1A C13A C14A -95.7(3)
C1A Zr1A C13A C14A -126.8(3)
C3C Zr1A C13A C14A -70.8(5)
C2C Zr1A C13A C14A -104.7(5)
C4A Zr1A C13A C14A -37.0(3)
C3A Zr1A C13A C14A -62.1(3)
C12A Zr1A C13A C14A 115.6(4)
C11A Zr1A C13A C14A 76.7(3)
C15A Zr1A C13A C14A 36.4(3)
C17A Zr1A C13A C14A 129.3(3)
C18A Zr1A C13A C14A 162.8(2)
C19A Zr1A C13A C14A 176.3(3)
C16A Zr1A C13A C14A 95.9(3)
C20A Zr1A C13A C14A 85.5(5)
C2A Zr1A C13A C12A 148.7(3)
C1A Zr1A C13A C12A 117.5(3)
C3C Zr1A C13A C12A 173.6(5)
C2C Zr1A C13A C12A 139.6(5)
C4A Zr1A C13A C12A -152.7(3)
C3A Zr1A C13A C12A -177.8(3)
C11A Zr1A C13A C12A -39.0(3)
C15A Zr1A C13A C12A -79.3(3)
C17A Zr1A C13A C12A 13.6(3)
C18A Zr1A C13A C12A 47.2(3)
C19A Zr1A C13A C12A 60.7(5)
C16A Zr1A C13A C12A -19.7(4)
C20A Zr1A C13A C12A -30.1(5)
C14A Zr1A C13A C12A -115.6(4)
C12A C13A C14A C15A -0.8(5)
Zr1A C13A C14A C15A -64.9(3)
C12A C13A C14A Zr1A 64.1(3)
C2A Zr1A C14A C13A 82.1(3)
C1A Zr1A C14A C13A 53.6(3)
C3C Zr1A C14A C13A 119.4(5)
C2C Zr1A C14A C13A 86.3(5)
C4A Zr1A C14A C13A 146.0(3)
C3A Zr1A C14A C13A 112.9(3)
C12A Zr1A C14A C13A -37.1(3)
C11A Zr1A C14A C13A -79.0(3)
C15A Zr1A C14A C13A -116.1(4)
C17A Zr1A C14A C13A -67.1(3)
C18A Zr1A C14A C13A -33.0(4)
C19A Zr1A C14A C13A -169.0(8)
C16A Zr1A C14A C13A -106.7(3)
C20A Zr1A C14A C13A -143.7(3)
C2A Zr1A C14A C15A -161.8(3)
C1A Zr1A C14A C15A 169.7(3)
C3C Zr1A C14A C15A -124.5(5)
C2C Zr1A C14A C15A -157.6(4)
C4A Zr1A C14A C15A -97.9(3)
C3A Zr1A C14A C15A -130.9(3)
C12A Zr1A C14A C15A 79.0(3)
C11A Zr1A C14A C15A 37.2(3)
C17A Zr1A C14A C15A 49.1(3)
C18A Zr1A C14A C15A 83.1(4)
C19A Zr1A C14A C15A -52.9(10)
C16A Zr1A C14A C15A 9.4(3)
C13A Zr1A C14A C15A 116.1(4)
C20A Zr1A C14A C15A -27.5(4)
C12A C11A C15A C14A 1.9(4)
Zr1A C11A C15A C14A 68.2(3)
C12A C11A C15A Zr1A -66.3(3)
C13A C14A C15A C11A -0.7(4)
Zr1A C14A C15A C11A -66.4(3)
C13A C14A C15A Zr1A 65.7(3)
C2A Zr1A C15A C11A 135.3(3)
C1A Zr1A C15A C11A 101.2(3)
C3C Zr1A C15A C11A -179.3(6)
C2C Zr1A C15A C11A 148.0(6)
C4A Zr1A C15A C11A -163.8(3)
C3A Zr1A C15A C11A 161.2(3)
C12A Zr1A C15A C11A 38.2(3)
C17A Zr1A C15A C11A -27.8(3)
C18A Zr1A C15A C11A -24.8(3)
C19A Zr1A C15A C11A -75.7(3)
C16A Zr1A C15A C11A -57.5(3)
C13A Zr1A C15A C11A 78.8(3)
C20A Zr1A C15A C11A -83.5(3)
C14A Zr1A C15A C11A 114.6(4)
C2A Zr1A C15A C14A 20.7(3)
C1A Zr1A C15A C14A -13.5(4)
C3C Zr1A C15A C14A 66.1(6)
C2C Zr1A C15A C14A 33.4(7)
C4A Zr1A C15A C14A 81.5(3)
C3A Zr1A C15A C14A 46.6(3)
C12A Zr1A C15A C14A -76.4(3)
C11A Zr1A C15A C14A -114.6(4)
C17A Zr1A C15A C14A -142.5(3)
C18A Zr1A C15A C14A -139.5(3)
C19A Zr1A C15A C14A 169.6(2)
C16A Zr1A C15A C14A -172.2(3)
C13A Zr1A C15A C14A -35.8(3)
C20A Zr1A C15A C14A 161.8(3)
C2A Zr1A C16A C20A 28.9(4)
C1A Zr1A C16A C20A 71.9(3)
C3C Zr1A C16A C20A -6.1(5)
C2C Zr1A C16A C20A 31.0(5)
C4A Zr1A C16A C20A -37.7(2)
C3A Zr1A C16A C20A -28.7(3)
C12A Zr1A C16A C20A 176.9(2)
C11A Zr1A C16A C20A -157.0(3)
C15A Zr1A C16A C20A -129.7(2)
C17A Zr1A C16A C20A 114.2(3)
C18A Zr1A C16A C20A 77.5(2)
C19A Zr1A C16A C20A 36.8(2)
C13A Zr1A C16A C20A -172.7(2)
C14A Zr1A C16A C20A -134.6(2)
C2A Zr1A C16A C17A -85.3(3)
C1A Zr1A C16A C17A -42.3(3)
C3C Zr1A C16A C17A -120.3(5)
C2C Zr1A C16A C17A -83.2(5)
C4A Zr1A C16A C17A -151.9(2)
C3A Zr1A C16A C17A -142.9(2)
C12A Zr1A C16A C17A 62.7(2)
C11A Zr1A C16A C17A 88.8(2)
C15A Zr1A C16A C17A 116.1(2)
C18A Zr1A C16A C17A -36.7(2)
C19A Zr1A C16A C17A -77.4(2)
C13A Zr1A C16A C17A 73.1(3)
C20A Zr1A C16A C17A -114.2(3)
C14A Zr1A C16A C17A 111.2(2)
C20A C16A C17A C18A -0.5(4)
Zr1A C16A C17A C18A 66.8(2)
C20A C16A C17A Zr1A -67.3(2)
C2A Zr1A C17A C18A 16.9(3)
C1A Zr1A C17A C18A 33.6(2)
C3C Zr1A C17A C18A -36.0(5)
C2C Zr1A C17A C18A -1.0(5)
C4A Zr1A C17A C18A -76.6(3)
C3A Zr1A C17A C18A -28.1(4)
C12A Zr1A C17A C18A 128.3(2)
C11A Zr1A C17A C18A 161.5(2)
C15A Zr1A C17A C18A 176.1(2)
C19A Zr1A C17A C18A -37.6(2)
C16A Zr1A C17A C18A -115.0(3)
C13A Zr1A C17A C18A 121.0(2)
C20A Zr1A C17A C18A -77.9(2)
C14A Zr1A C17A C18A 151.9(2)
C2A Zr1A C17A C16A 131.9(2)
C1A Zr1A C17A C16A 148.7(2)
C3C Zr1A C17A C16A 79.0(5)
C2C Zr1A C17A C16A 114.1(5)
C4A Zr1A C17A C16A 38.4(3)
C3A Zr1A C17A C16A 87.0(4)
C12A Zr1A C17A C16A -116.7(2)
C11A Zr1A C17A C16A -83.4(2)
C15A Zr1A C17A C16A -68.8(2)
C18A Zr1A C17A C16A 115.0(3)
C19A Zr1A C17A C16A 77.4(2)
C13A Zr1A C17A C16A -124.0(2)
C20A Zr1A C17A C16A 37.2(2)
C14A Zr1A C17A C16A -93.1(2)
C16A C17A C18A C19A 0.1(4)
Zr1A C17A C18A C19A 66.8(2)
C16A C17A C18A Zr1A -66.8(2)
C2A Zr1A C18A C17A -167.5(2)
C1A Zr1A C18A C17A -147.2(2)
C3C Zr1A C18A C17A 151.8(5)
C2C Zr1A C18A C17A 179.1(5)
C4A Zr1A C18A C17A 125.5(2)
C3A Zr1A C18A C17A 166.9(2)
C12A Zr1A C18A C17A -52.3(2)
C11A Zr1A C18A C17A -19.0(3)
C15A Zr1A C18A C17A -5.5(3)
C19A Zr1A C18A C17A 114.3(3)
C16A Zr1A C18A C17A 37.1(2)
C13A Zr1A C18A C17A -75.7(2)
C20A Zr1A C18A C17A 77.3(2)
C14A Zr1A C18A C17A -55.7(4)
C2A Zr1A C18A C19A 78.2(2)
C1A Zr1A C18A C19A 98.5(2)
C3C Zr1A C18A C19A 37.5(5)
C2C Zr1A C18A C19A 64.8(5)
C4A Zr1A C18A C19A 11.2(3)
C3A Zr1A C18A C19A 52.6(3)
C12A Zr1A C18A C19A -166.6(2)
C11A Zr1A C18A C19A -133.2(2)
C15A Zr1A C18A C19A -119.8(2)
C17A Zr1A C18A C19A -114.3(3)
C16A Zr1A C18A C19A -77.2(2)
C13A Zr1A C18A C19A 170.0(2)
C20A Zr1A C18A C19A -37.0(2)
C14A Zr1A C18A C19A -169.9(3)
C17A C18A C19A C20A 0.4(4)
Zr1A C18A C19A C20A 67.4(2)
C17A C18A C19A Zr1A -67.0(2)
C2A Zr1A C19A C20A 138.9(2)
C1A Zr1A C19A C20A 168.6(2)
C3C Zr1A C19A C20A 103.9(4)
C2C Zr1A C19A C20A 138.0(4)
C4A Zr1A C19A C20A 75.4(2)
C3A Zr1A C19A C20A 106.4(2)
C12A Zr1A C19A C20A -96.4(3)
C11A Zr1A C19A C20A -53.7(3)
C15A Zr1A C19A C20A -13.8(3)
C17A Zr1A C19A C20A -77.4(2)
C18A Zr1A C19A C20A -114.3(3)
C16A Zr1A C19A C20A -36.8(2)
C13A Zr1A C19A C20A -135.2(3)
C14A Zr1A C19A C20A 30.5(10)
C2A Zr1A C19A C18A -106.7(2)
C1A Zr1A C19A C18A -77.1(2)
C3C Zr1A C19A C18A -141.7(4)
C2C Zr1A C19A C18A -107.6(4)
C4A Zr1A C19A C18A -170.3(2)
C3A Zr1A C19A C18A -139.2(2)
C12A Zr1A C19A C18A 17.9(3)
C11A Zr1A C19A C18A 60.7(3)
C15A Zr1A C19A C18A 100.5(3)
C17A Zr1A C19A C18A 37.0(2)
C16A Zr1A C19A C18A 77.5(2)
C13A Zr1A C19A C18A -20.9(4)
C20A Zr1A C19A C18A 114.3(3)
C14A Zr1A C19A C18A 144.8(9)
C18A C19A C20A C16A -0.8(4)
Zr1A C19A C20A C16A 66.1(2)
C18A C19A C20A Zr1A -66.9(2)
C17A C16A C20A C19A 0.8(4)
Zr1A C16A C20A C19A -66.0(2)
C17A C16A C20A Zr1A 66.9(2)
C2A Zr1A C20A C19A -47.7(3)
C1A Zr1A C20A C19A -12.8(2)
C3C Zr1A C20A C19A -70.4(4)
C2C Zr1A C20A C19A -39.2(5)
C4A Zr1A C20A C19A -101.4(2)
C3A Zr1A C20A C19A -84.0(2)
C12A Zr1A C20A C19A 111.2(2)
C11A Zr1A C20A C19A 138.3(2)
C15A Zr1A C20A C19A 171.2(2)
C17A Zr1A C20A C19A 77.7(2)
C18A Zr1A C20A C19A 37.5(2)
C16A Zr1A C20A C19A 115.1(3)
C13A Zr1A C20A C19A 131.0(4)
C14A Zr1A C20A C19A -173.7(2)
C2A Zr1A C20A C16A -162.8(2)
C1A Zr1A C20A C16A -127.9(2)
C3C Zr1A C20A C16A 174.5(4)
C2C Zr1A C20A C16A -154.3(5)
C4A Zr1A C20A C16A 143.5(2)
C3A Zr1A C20A C16A 160.9(2)
C12A Zr1A C20A C16A -3.9(3)
C11A Zr1A C20A C16A 23.2(3)
C15A Zr1A C20A C16A 56.0(2)
C17A Zr1A C20A C16A -37.5(2)
C18A Zr1A C20A C16A -77.6(2)
C19A Zr1A C20A C16A -115.1(3)
C13A Zr1A C20A C16A 15.9(5)
C14A Zr1A C20A C16A 71.2(3)
C7B Si1B C1B C2B 77.3(5)
C5B Si1B C1B C2B -161.5(5)
C6B Si1B C1B C2B -42.2(5)
C7B Si1B C1B C2D 25(3)
C5B Si1B C1B C2D 146(3)
C6B Si1B C1B C2D -95(3)
C7B Si1B C1B Zr1B -76.2(4)
C5B Si1B C1B Zr1B 45.0(4)
C6B Si1B C1B Zr1B 164.3(4)
C2D Zr1B C1B C2B -46(3)
C4B Zr1B C1B C2B -21.2(3)
C3B Zr1B C1B C2B 0.7(2)
C3D Zr1B C1B C2B -41.3(15)
C11B Zr1B C1B C2B 119.8(3)
C15B Zr1B C1B C2B 82.0(4)
C12B Zr1B C1B C2B 117.0(3)
C13B Zr1B C1B C2B 87.0(3)
C19B Zr1B C1B C2B -106.5(3)
C16B Zr1B C1B C2B -136.3(3)
C20B Zr1B C1B C2B -100.9(3)
C17B Zr1B C1B C2B -155.8(3)
C18B Zr1B C1B C2B -137.8(3)
C14B Zr1B C1B C2B 66.1(3)
C2B Zr1B C1B C2D 46(3)
C4B Zr1B C1B C2D 25(3)
C3B Zr1B C1B C2D 47(3)
C3D Zr1B C1B C2D 5(3)
C11B Zr1B C1B C2D 166(3)
C15B Zr1B C1B C2D 128(3)
C12B Zr1B C1B C2D 163(3)
C13B Zr1B C1B C2D 133(3)
C19B Zr1B C1B C2D -61(3)
C16B Zr1B C1B C2D -90(3)
C20B Zr1B C1B C2D -55(3)
C17B Zr1B C1B C2D -110(3)
C18B Zr1B C1B C2D -92(3)
C14B Zr1B C1B C2D 112(3)
C2D Zr1B C1B Si1B 116(3)
C2B Zr1B C1B Si1B 161.9(5)
C4B Zr1B C1B Si1B 140.7(4)
C3B Zr1B C1B Si1B 162.6(4)
C3D Zr1B C1B Si1B 120.6(15)
C11B Zr1B C1B Si1B -78.3(4)
C15B Zr1B C1B Si1B -116.1(5)
C12B Zr1B C1B Si1B -81.1(4)
C13B Zr1B C1B Si1B -111.1(4)
C19B Zr1B C1B Si1B 55.4(4)
C16B Zr1B C1B Si1B 25.6(5)
C20B Zr1B C1B Si1B 61.0(4)
C17B Zr1B C1B Si1B 6.2(4)
C18B Zr1B C1B Si1B 24.1(4)
C14B Zr1B C1B Si1B -132.0(4)
C23B Si2B C4B C3D 13(5)
C22B Si2B C4B C3D 133(5)
C21B Si2B C4B C3D -105(5)
C23B Si2B C4B C3B -86.4(4)
C22B Si2B C4B C3B 33.7(4)
C21B Si2B C4B C3B 155.6(3)
C23B Si2B C4B Zr1B 170.9(3)
C22B Si2B C4B Zr1B -69.0(3)
C21B Si2B C4B Zr1B 52.9(4)
C2D Zr1B C4B C3D -20(3)
C2B Zr1B C4B C3D -46(3)
C1B Zr1B C4B C3D -34(3)
C3B Zr1B C4B C3D -71(3)
C11B Zr1B C4B C3D -174(3)
C15B Zr1B C4B C3D -171(3)
C12B Zr1B C4B C3D -134(3)
C13B Zr1B C4B C3D -119(3)
C19B Zr1B C4B C3D 51(3)
C16B Zr1B C4B C3D 99(3)
C20B Zr1B C4B C3D 82(3)
C17B Zr1B C4B C3D 76(3)
C18B Zr1B C4B C3D 43(3)
C14B Zr1B C4B C3D -142(3)
C2D Zr1B C4B C3B 50.7(16)
C2B Zr1B C4B C3B 24.3(2)
C1B Zr1B C4B C3B 36.5(2)
C3D Zr1B C4B C3B 71(3)
C11B Zr1B C4B C3B -103.1(3)
C15B Zr1B C4B C3B -99.9(3)
C12B Zr1B C4B C3B -63.0(4)
C13B Zr1B C4B C3B -48.4(3)
C19B Zr1B C4B C3B 121.4(2)
C16B Zr1B C4B C3B 170.1(2)
C20B Zr1B C4B C3B 152.5(2)
C17B Zr1B C4B C3B 146.8(2)
C18B Zr1B C4B C3B 113.8(2)
C14B Zr1B C4B C3B -71.3(3)
C2D Zr1B C4B Si2B 173.1(16)
C2B Zr1B C4B Si2B 146.8(3)
C1B Zr1B C4B Si2B 158.9(3)
C3B Zr1B C4B Si2B 122.4(4)
C3D Zr1B C4B Si2B -167(3)
C11B Zr1B C4B Si2B 19.3(4)
C15B Zr1B C4B Si2B 22.5(3)
C12B Zr1B C4B Si2B 59.4(4)
C13B Zr1B C4B Si2B 74.0(3)
C19B Zr1B C4B Si2B -116.2(3)
C16B Zr1B C4B Si2B -67.5(3)
C20B Zr1B C4B Si2B -85.1(3)
C17B Zr1B C4B Si2B -90.8(3)
C18B Zr1B C4B Si2B -123.8(3)
C14B Zr1B C4B Si2B 51.1(4)
C2D C1B C2B C3B -82(3)
Si1B C1B C2B C3B -167.6(7)
Zr1B C1B C2B C3B -2.4(9)
C2D C1B C2B Zr1B -79(3)
Si1B C1B C2B Zr1B -165.2(4)
C2D Zr1B C2B C1B 71.3(14)
C4B Zr1B C2B C1B 156.1(3)
C3B Zr1B C2B C1B -178.9(4)
C3D Zr1B C2B C1B 121.2(14)
C11B Zr1B C2B C1B -86.2(4)
C15B Zr1B C2B C1B -123.1(3)
C12B Zr1B C2B C1B -68.8(3)
C13B Zr1B C2B C1B -89.7(3)
C19B Zr1B C2B C1B 73.4(3)
C16B Zr1B C2B C1B 75.5(4)
C20B Zr1B C2B C1B 95.3(3)
C17B Zr1B C2B C1B 32.0(3)
C18B Zr1B C2B C1B 42.0(3)
C14B Zr1B C2B C1B -119.3(3)
C2D Zr1B C2B C3B -109.8(15)
C1B Zr1B C2B C3B 178.9(4)
C4B Zr1B C2B C3B -25.0(2)
C3D Zr1B C2B C3B -59.9(14)
C11B Zr1B C2B C3B 92.6(4)
C15B Zr1B C2B C3B 55.8(3)
C12B Zr1B C2B C3B 110.1(3)
C13B Zr1B C2B C3B 89.2(3)
C19B Zr1B C2B C3B -107.7(3)
C16B Zr1B C2B C3B -105.6(3)
C20B Zr1B C2B C3B -85.8(3)
C17B Zr1B C2B C3B -149.1(2)
C18B Zr1B C2B C3B -139.1(2)
C14B Zr1B C2B C3B 59.6(3)
C1B C2B C3B C4B 52.5(11)
Zr1B C2B C3B C4B 50.0(3)
C1B C2B C3B Zr1B 2.4(9)
C3D C4B C3B C2B 32(3)
Si2B C4B C3B C2B 174.5(3)
Zr1B C4B C3B C2B -48.7(3)
C3D C4B C3B Zr1B 81(3)
Si2B C4B C3B Zr1B -136.9(3)
C2D Zr1B C3B C2B 31.2(11)
C1B Zr1B C3B C2B -0.6(2)
C4B Zr1B C3B C2B 138.4(4)
C3D Zr1B C3B C2B 80.1(10)
C11B Zr1B C3B C2B -117.2(3)
C15B Zr1B C3B C2B -135.4(3)
C12B Zr1B C3B C2B -83.4(3)
C13B Zr1B C3B C2B -87.1(3)
C19B Zr1B C3B C2B 77.4(3)
C16B Zr1B C3B C2B 123.2(3)
C20B Zr1B C3B C2B 109.4(3)
C17B Zr1B C3B C2B 65.8(4)
C18B Zr1B C3B C2B 51.5(3)
C14B Zr1B C3B C2B -117.9(3)
C2D Zr1B C3B C4B -107.2(12)
C2B Zr1B C3B C4B -138.4(4)
C1B Zr1B C3B C4B -139.0(3)
C3D Zr1B C3B C4B -58.3(9)
C11B Zr1B C3B C4B 104.5(3)
C15B Zr1B C3B C4B 86.2(2)
C12B Zr1B C3B C4B 138.2(2)
C13B Zr1B C3B C4B 134.5(3)
C19B Zr1B C3B C4B -60.9(2)
C16B Zr1B C3B C4B -15.2(3)
C20B Zr1B C3B C4B -29.0(3)
C17B Zr1B C3B C4B -72.6(4)
C18B Zr1B C3B C4B -86.9(3)
C14B Zr1B C3B C4B 103.7(3)
C2B C1B C2D C3D 64(15)
Si1B C1B C2D C3D -166(15)
Zr1B C1B C2D C3D -21(15)
C2B C1B C2D Zr1B 85(2)
Si1B C1B C2D Zr1B -145.2(9)
C2B Zr1B C2D C1B -69.0(18)
C4B Zr1B C2D C1B -152(3)
C3B Zr1B C2D C1B -115(3)
C3D Zr1B C2D C1B -172(5)
C11B Zr1B C2D C1B -29(5)
C15B Zr1B C2D C1B -91(2)
C12B Zr1B C2D C1B -21(3)
C13B Zr1B C2D C1B -49(3)
C19B Zr1B C2D C1B 113(3)
C16B Zr1B C2D C1B 114(2)
C20B Zr1B C2D C1B 132(2)
C17B Zr1B C2D C1B 80(3)
C18B Zr1B C2D C1B 82(2)
C14B Zr1B C2D C1B -81(3)
C2B Zr1B C2D C3D 103(4)
C1B Zr1B C2D C3D 172(5)
C4B Zr1B C2D C3D 20(3)
C3B Zr1B C2D C3D 57(3)
C11B Zr1B C2D C3D 144(3)
C15B Zr1B C2D C3D 81(4)
C12B Zr1B C2D C3D 151(3)
C13B Zr1B C2D C3D 123(3)
C19B Zr1B C2D C3D -75(3)
C16B Zr1B C2D C3D -74(4)
C20B Zr1B C2D C3D -55(4)
C17B Zr1B C2D C3D -108(3)
C18B Zr1B C2D C3D -106(4)
C14B Zr1B C2D C3D 91(3)
C1B C2D C3D C4B -20(21)
Zr1B C2D C3D C4B -40(6)
C1B C2D C3D Zr1B 20(15)
C3B C4B C3D C2D -38(6)
Si2B C4B C3D C2D -157(4)
Zr1B C4B C3D C2D 39(6)
C3B C4B C3D Zr1B -77.1(6)
Si2B C4B C3D Zr1B 165(3)
C2B Zr1B C3D C2D -34(3)
C1B Zr1B C3D C2D -4(3)
C4B Zr1B C3D C2D -146(5)
C3B Zr1B C3D C2D -85(4)
C11B Zr1B C3D C2D -131(3)
C15B Zr1B C3D C2D -134(3)
C12B Zr1B C3D C2D -54(4)
C13B Zr1B C3D C2D -70(4)
C19B Zr1B C3D C2D 92(3)
C16B Zr1B C3D C2D 122(3)
C20B Zr1B C3D C2D 123(4)
C17B Zr1B C3D C2D 88(4)
C18B Zr1B C3D C2D 72(4)
C14B Zr1B C3D C2D -104(3)
C2D Zr1B C3D C4B 146(5)
C2B Zr1B C3D C4B 112(3)
C1B Zr1B C3D C4B 142(3)
C3B Zr1B C3D C4B 60.9(17)
C11B Zr1B C3D C4B 15(6)
C15B Zr1B C3D C4B 12(3)
C12B Zr1B C3D C4B 92.5(17)
C13B Zr1B C3D C4B 76(2)
C19B Zr1B C3D C4B -122(2)
C16B Zr1B C3D C4B -92(2)
C20B Zr1B C3D C4B -91(2)
C17B Zr1B C3D C4B -125.9(19)
C18B Zr1B C3D C4B -142(2)
C14B Zr1B C3D C4B 42(3)
C2D Zr1B C11B C15B -103(3)
C2B Zr1B C11B C15B -81.7(6)
C1B Zr1B C11B C15B -121.1(5)
C4B Zr1B C11B C15B 6.4(6)
C3B Zr1B C11B C15B -37.6(6)
C3D Zr1B C11B C15B -4(4)
C12B Zr1B C11B C15B -115.6(6)
C13B Zr1B C11B C15B -77.3(4)
C19B Zr1B C11B C15B 124.4(4)
C16B Zr1B C11B C15B 108.4(5)
C20B Zr1B C11B C15B 96.9(5)
C17B Zr1B C11B C15B 141.1(5)
C18B Zr1B C11B C15B 152.1(4)
C14B Zr1B C11B C15B -36.7(4)
C2D Zr1B C11B C12B 13(3)
C2B Zr1B C11B C12B 33.9(6)
C1B Zr1B C11B C12B -5.5(5)
C4B Zr1B C11B C12B 121.9(5)
C3B Zr1B C11B C12B 78.0(5)
C3D Zr1B C11B C12B 111(4)
C15B Zr1B C11B C12B 115.6(6)
C13B Zr1B C11B C12B 38.3(4)
C19B Zr1B C11B C12B -120.1(4)
C16B Zr1B C11B C12B -136.0(5)
C20B Zr1B C11B C12B -147.6(4)
C17B Zr1B C11B C12B -103.3(5)
C18B Zr1B C11B C12B -92.3(4)
C14B Zr1B C11B C12B 78.9(4)
C15B C11B C12B C13B -0.9(6)
Zr1B C11B C12B C13B -68.8(3)
C15B C11B C12B Zr1B 67.8(4)
C2D Zr1B C12B C11B -173.7(17)
C2B Zr1B C12B C11B -155.5(4)
C1B Zr1B C12B C11B 175.5(4)
C4B Zr1B C12B C11B -86.0(6)
C3B Zr1B C12B C11B -120.1(5)
C3D Zr1B C12B C11B -141.1(13)
C15B Zr1B C12B C11B -35.8(4)
C13B Zr1B C12B C11B -113.0(5)
C19B Zr1B C12B C11B 87.6(4)
C16B Zr1B C12B C11B 43.3(5)
C20B Zr1B C12B C11B 43.6(5)
C17B Zr1B C12B C11B 72.5(5)
C18B Zr1B C12B C11B 97.0(4)
C14B Zr1B C12B C11B -75.3(4)
C2D Zr1B C12B C13B -60.7(17)
C2B Zr1B C12B C13B -42.4(4)
C1B Zr1B C12B C13B -71.5(4)
C4B Zr1B C12B C13B 27.0(6)
C3B Zr1B C12B C13B -7.1(5)
C3D Zr1B C12B C13B -28.1(13)
C11B Zr1B C12B C13B 113.0(5)
C15B Zr1B C12B C13B 77.2(4)
C19B Zr1B C12B C13B -159.4(3)
C16B Zr1B C12B C13B 156.4(4)
C20B Zr1B C12B C13B 156.6(4)
C17B Zr1B C12B C13B -174.5(4)
C18B Zr1B C12B C13B -150.0(4)
C14B Zr1B C12B C13B 37.8(3)
C11B C12B C13B C14B -0.4(5)
Zr1B C12B C13B C14B -68.3(3)
C11B C12B C13B Zr1B 67.9(3)
C2D Zr1B C13B C14B -115.5(11)
C2B Zr1B C13B C14B -107.7(5)
C1B Zr1B C13B C14B -139.2(5)
C4B Zr1B C13B C14B -48.6(5)
C3B Zr1B C13B C14B -73.9(5)
C3D Zr1B C13B C14B -83.0(6)
C11B Zr1B C13B C14B 75.4(4)
C15B Zr1B C13B C14B 36.3(4)
C12B Zr1B C13B C14B 112.6(5)
C19B Zr1B C13B C14B 168.3(5)
C16B Zr1B C13B C14B 82.4(6)
C20B Zr1B C13B C14B 60.2(9)
C17B Zr1B C13B C14B 118.7(5)
C18B Zr1B C13B C14B 152.9(4)
C2D Zr1B C13B C12B 131.9(11)
C2B Zr1B C13B C12B 139.7(4)
C1B Zr1B C13B C12B 108.3(4)
C4B Zr1B C13B C12B -161.2(4)
C3B Zr1B C13B C12B 173.5(4)
C3D Zr1B C13B C12B 164.4(6)
C11B Zr1B C13B C12B -37.2(4)
C15B Zr1B C13B C12B -76.3(4)
C19B Zr1B C13B C12B 55.8(6)
C16B Zr1B C13B C12B -30.1(6)
C20B Zr1B C13B C12B -52.3(9)
C17B Zr1B C13B C12B 6.2(5)
C18B Zr1B C13B C12B 40.4(5)
C14B Zr1B C13B C12B -112.6(5)
C12B C13B C14B C15B 1.5(6)
Zr1B C13B C14B C15B -65.4(4)
C12B C13B C14B Zr1B 66.8(3)
C2D Zr1B C14B C15B -169.1(7)
C2B Zr1B C14B C15B -173.8(5)
C1B Zr1B C14B C15B 157.8(5)
C4B Zr1B C14B C15B -110.9(5)
C3B Zr1B C14B C15B -144.4(5)
C3D Zr1B C14B C15B -132.6(11)
C11B Zr1B C14B C15B 36.3(4)
C12B Zr1B C14B C15B 76.3(4)
C13B Zr1B C14B C15B 114.6(6)
C19B Zr1B C14B C15B -52.1(8)
C16B Zr1B C14B C15B -3.0(6)
C20B Zr1B C14B C15B -38.6(6)
C17B Zr1B C14B C15B 33.6(6)
C18B Zr1B C14B C15B 57.5(10)
C2D Zr1B C14B C13B 76.3(7)
C2B Zr1B C14B C13B 71.5(4)
C1B Zr1B C14B C13B 43.1(5)
C4B Zr1B C14B C13B 134.5(5)
C3B Zr1B C14B C13B 100.9(5)
C3D Zr1B C14B C13B 112.8(11)
C11B Zr1B C14B C13B -78.3(4)
C15B Zr1B C14B C13B -114.6(6)
C12B Zr1B C14B C13B -38.3(3)
C19B Zr1B C14B C13B -166.7(5)
C16B Zr1B C14B C13B -117.6(5)
C20B Zr1B C14B C13B -153.2(4)
C17B Zr1B C14B C13B -81.0(6)
C18B Zr1B C14B C13B -57.1(9)
C12B C11B C15B C14B 1.9(6)
Zr1B C11B C15B C14B 69.7(4)
C12B C11B C15B Zr1B -67.8(4)
C13B C14B C15B C11B -2.1(6)
Zr1B C14B C15B C11B -68.2(4)
C13B C14B C15B Zr1B 66.1(4)
C2D Zr1B C15B C11B 132.6(10)
C2B Zr1B C15B C11B 122.3(5)
C1B Zr1B C15B C11B 84.0(6)
C4B Zr1B C15B C11B -174.9(5)
C3B Zr1B C15B C11B 150.2(5)
C3D Zr1B C15B C11B 178.2(18)
C12B Zr1B C15B C11B 36.5(4)
C13B Zr1B C15B C11B 77.6(4)
C19B Zr1B C15B C11B -83.1(5)
C16B Zr1B C15B C11B -67.7(5)
C20B Zr1B C15B C11B -93.2(5)
C17B Zr1B C15B C11B -38.8(5)
C18B Zr1B C15B C11B -37.6(5)
C14B Zr1B C15B C11B 114.9(6)
C2D Zr1B C15B C14B 17.7(11)
C2B Zr1B C15B C14B 7.4(6)
C1B Zr1B C15B C14B -30.8(7)
C4B Zr1B C15B C14B 70.2(5)
C3B Zr1B C15B C14B 35.4(5)
C3D Zr1B C15B C14B 63.3(18)
C11B Zr1B C15B C14B -114.9(6)
C12B Zr1B C15B C14B -78.3(4)
C13B Zr1B C15B C14B -37.2(4)
C19B Zr1B C15B C14B 162.0(4)
C16B Zr1B C15B C14B 177.4(5)
C20B Zr1B C15B C14B 151.9(4)
C17B Zr1B C15B C14B -153.7(5)
C18B Zr1B C15B C14B -152.4(5)
C2D Zr1B C16B C17B -77.0(8)
C2B Zr1B C16B C17B -79.1(4)
C1B Zr1B C16B C17B -37.9(4)
C4B Zr1B C16B C17B -146.4(3)
C3B Zr1B C16B C17B -137.4(3)
C3D Zr1B C16B C17B -111.0(6)
C11B Zr1B C16B C17B 87.8(4)
C15B Zr1B C16B C17B 116.3(3)
C12B Zr1B C16B C17B 66.7(3)
C13B Zr1B C16B C17B 82.2(4)
C19B Zr1B C16B C17B -76.3(3)
C20B Zr1B C16B C17B -113.0(4)
C18B Zr1B C16B C17B -36.0(3)
C14B Zr1B C16B C17B 117.8(3)
C2D Zr1B C16B C20B 35.9(8)
C2B Zr1B C16B C20B 33.9(5)
C1B Zr1B C16B C20B 75.1(4)
C4B Zr1B C16B C20B -33.5(3)
C3B Zr1B C16B C20B -24.5(4)
C3D Zr1B C16B C20B 1.9(6)
C11B Zr1B C16B C20B -159.2(4)
C15B Zr1B C16B C20B -130.7(3)
C12B Zr1B C16B C20B 179.6(3)
C13B Zr1B C16B C20B -164.9(3)
C19B Zr1B C16B C20B 36.6(3)
C17B Zr1B C16B C20B 113.0(4)
C18B Zr1B C16B C20B 77.0(3)
C14B Zr1B C16B C20B -129.2(3)
C20B C16B C17B C18B -0.4(5)
Zr1B C16B C17B C18B 66.8(3)
C20B C16B C17B Zr1B -67.2(3)
C2D Zr1B C17B C18B 3.4(7)
C2B Zr1B C17B C18B 19.2(4)
C1B Zr1B C17B C18B 35.6(3)
C4B Zr1B C17B C18B -70.0(4)
C3B Zr1B C17B C18B -22.9(5)
C3D Zr1B C17B C18B -32.8(8)
C11B Zr1B C17B C18B 159.5(4)
C15B Zr1B C17B C18B 178.3(3)
C12B Zr1B C17B C18B 129.5(3)
C13B Zr1B C17B C18B 126.3(3)
C19B Zr1B C17B C18B -37.4(3)
C16B Zr1B C17B C18B -115.6(4)
C20B Zr1B C17B C18B -77.2(3)
C14B Zr1B C17B C18B 161.6(4)
C2D Zr1B C17B C16B 119.0(7)
C2B Zr1B C17B C16B 134.8(3)
C1B Zr1B C17B C16B 151.2(3)
C4B Zr1B C17B C16B 45.6(4)
C3B Zr1B C17B C16B 92.7(4)
C3D Zr1B C17B C16B 82.8(8)
C11B Zr1B C17B C16B -84.9(3)
C15B Zr1B C17B C16B -66.1(3)
C12B Zr1B C17B C16B -114.9(3)
C13B Zr1B C17B C16B -118.1(3)
C19B Zr1B C17B C16B 78.2(3)
C20B Zr1B C17B C16B 38.4(3)
C18B Zr1B C17B C16B 115.6(4)
C14B Zr1B C17B C16B -82.8(4)
C16B C17B C18B C19B 0.2(5)
Zr1B C17B C18B C19B 66.6(3)
C16B C17B C18B Zr1B -66.5(3)
C2D Zr1B C18B C17B -176.8(6)
C2B Zr1B C18B C17B -165.4(3)
C1B Zr1B C18B C17B -144.5(3)
C4B Zr1B C18B C17B 129.1(3)
C3B Zr1B C18B C17B 168.4(3)
C3D Zr1B C18B C17B 151.3(10)
C11B Zr1B C18B C17B -21.0(4)
C15B Zr1B C18B C17B -2.3(4)
C12B Zr1B C18B C17B -53.2(4)
C13B Zr1B C18B C17B -73.9(3)
C19B Zr1B C18B C17B 114.6(4)
C16B Zr1B C18B C17B 36.9(3)
C20B Zr1B C18B C17B 78.3(3)
C14B Zr1B C18B C17B -38.0(7)
C2D Zr1B C18B C19B 68.6(6)
C2B Zr1B C18B C19B 80.0(3)
C1B Zr1B C18B C19B 100.9(3)
C4B Zr1B C18B C19B 14.5(3)
C3B Zr1B C18B C19B 53.8(3)
C3D Zr1B C18B C19B 36.7(10)
C11B Zr1B C18B C19B -135.6(3)
C15B Zr1B C18B C19B -116.9(3)
C12B Zr1B C18B C19B -167.8(3)
C13B Zr1B C18B C19B 171.5(3)
C16B Zr1B C18B C19B -77.7(3)
C20B Zr1B C18B C19B -36.3(3)
C17B Zr1B C18B C19B -114.6(4)
C14B Zr1B C18B C19B -152.6(6)
C17B C18B C19B C20B 0.1(5)
Zr1B C18B C19B C20B 67.1(3)
C17B C18B C19B Zr1B -67.0(3)
C2D Zr1B C19B C20B 141.3(7)
C2B Zr1B C19B C20B 140.4(3)
C1B Zr1B C19B C20B 170.4(3)
C4B Zr1B C19B C20B 77.7(3)
C3B Zr1B C19B C20B 107.5(3)
C3D Zr1B C19B C20B 105.8(7)
C11B Zr1B C19B C20B -57.8(4)
C15B Zr1B C19B C20B -18.7(5)
C12B Zr1B C19B C20B -98.0(4)
C13B Zr1B C19B C20B -137.2(5)
C16B Zr1B C19B C20B -38.1(3)
C17B Zr1B C19B C20B -78.7(3)
C18B Zr1B C19B C20B -115.3(4)
C14B Zr1B C19B C20B 18.8(8)
C2D Zr1B C19B C18B -103.4(7)
C2B Zr1B C19B C18B -104.3(3)
C1B Zr1B C19B C18B -74.3(3)
C4B Zr1B C19B C18B -167.0(3)
C3B Zr1B C19B C18B -137.2(3)
C3D Zr1B C19B C18B -138.9(7)
C11B Zr1B C19B C18B 57.5(4)
C15B Zr1B C19B C18B 96.6(4)
C12B Zr1B C19B C18B 17.3(4)
C13B Zr1B C19B C18B -21.9(7)
C16B Zr1B C19B C18B 77.2(3)
C20B Zr1B C19B C18B 115.3(4)
C17B Zr1B C19B C18B 36.6(3)
C14B Zr1B C19B C18B 134.1(6)
C18B C19B C20B C16B -0.4(5)
Zr1B C19B C20B C16B 66.7(3)
C18B C19B C20B Zr1B -67.0(3)
C17B C16B C20B C19B 0.5(4)
Zr1B C16B C20B C19B -67.0(3)
C17B C16B C20B Zr1B 67.5(3)
C2D Zr1B C20B C19B -36.4(10)
C2B Zr1B C20B C19B -45.8(3)
C1B Zr1B C20B C19B -10.7(3)
C4B Zr1B C20B C19B -98.2(3)
C3B Zr1B C20B C19B -82.0(3)
C3D Zr1B C20B C19B -64.0(6)
C11B Zr1B C20B C19B 135.4(3)
C15B Zr1B C20B C19B 167.2(3)
C12B Zr1B C20B C19B 113.6(3)
C13B Zr1B C20B C19B 147.7(6)
C16B Zr1B C20B C19B 114.1(4)
C17B Zr1B C20B C19B 76.4(3)
C18B Zr1B C20B C19B 36.9(3)
C14B Zr1B C20B C19B -173.3(3)
C2D Zr1B C20B C16B -150.5(10)
C2B Zr1B C20B C16B -159.9(3)
C1B Zr1B C20B C16B -124.8(3)
C4B Zr1B C20B C16B 147.7(3)
C3B Zr1B C20B C16B 163.9(3)
C3D Zr1B C20B C16B -178.1(6)
C11B Zr1B C20B C16B 21.2(4)
C15B Zr1B C20B C16B 53.0(4)
C12B Zr1B C20B C16B -0.5(4)
C13B Zr1B C20B C16B 33.6(7)
C19B Zr1B C20B C16B -114.1(4)
C17B Zr1B C20B C16B -37.7(3)
C18B Zr1B C20B C16B -77.2(3)
C14B Zr1B C20B C16B 72.5(4)
